data_4122497
loop_
_publ_author_name
'Winter, Ross S.'
'Cameron, Jamie M.'
'Cronin, Leroy'

_publ_section_title
;
 Controlling the minimal self assembly of &quot;complex&quot;
 polyoxometalate clusters.
;
_journal_issue 36
_journal_name_full 'Journal of the American Chemical Society'
_journal_page_first 12753
_journal_page_last 12761
_journal_paper_doi 10.1021/ja5067916
_journal_volume 136
_journal_year 2014
_chemical_formula_sum 'Fe3 H65 K10 O99 Si2 W18'
_chemical_formula_weight 5573.55
_chemical_name_systematic
;
 ?
;
_space_group_crystal_system triclinic
_space_group_IT_number 2
_space_group_name_Hall '-P 1'
_space_group_name_H-M_alt 'P -1'
_symmetry_space_group_name_Hall '-P 1'
_symmetry_space_group_name_H-M 'P -1'
_audit_creation_method SHELXL-2013
_cell_angle_alpha 108.304(2)
_cell_angle_beta 96.657(2)
_cell_angle_gamma 95.751(2)
_cell_formula_units_Z 2
_cell_length_a 12.1221(3)
_cell_length_b 18.9912(4)
_cell_length_c 20.5152(3)
_cell_measurement_reflns_used 24069
_cell_measurement_temperature 150(2)
_cell_measurement_theta_max 29.600
_cell_measurement_theta_min 2.8102
_cell_volume 4406.70(17)
_computing_structure_refinement 'SHELXL-2013 (Sheldrick, 2013)'
_diffrn_ambient_temperature 150(2)
_diffrn_measured_fraction_theta_full 0.998
_diffrn_measured_fraction_theta_max 0.999
_diffrn_measurement_device_type 'Xcalibur, Atlas, Gemini ultra'
_diffrn_radiation_type MoK\a
_diffrn_radiation_wavelength 0.71073
_diffrn_reflns_av_R_equivalents 0.1042
_diffrn_reflns_av_unetI/netI 0.0798
_diffrn_reflns_Laue_measured_fraction_full 0.998
_diffrn_reflns_Laue_measured_fraction_max 0.999
_diffrn_reflns_limit_h_max 14
_diffrn_reflns_limit_h_min -14
_diffrn_reflns_limit_k_max 23
_diffrn_reflns_limit_k_min -23
_diffrn_reflns_limit_l_max 25
_diffrn_reflns_limit_l_min -25
_diffrn_reflns_number 71449
_diffrn_reflns_point_group_measured_fraction_full 0.998
_diffrn_reflns_point_group_measured_fraction_max 0.999
_diffrn_reflns_theta_full 25.242
_diffrn_reflns_theta_max 26.000
_diffrn_reflns_theta_min 2.816
_diffrn_source 'Enhance (Mo) X-ray Source'
_exptl_absorpt_coefficient_mu 24.492
_exptl_absorpt_correction_T_max 0.208
_exptl_absorpt_correction_T_min 0.028
_exptl_absorpt_correction_type analytical
_exptl_absorpt_process_details
;
CrysAlisPro, Agilent Technologies,
Version 1.171.35.11 (release 16-05-2011 CrysAlis171 .NET)
(compiled May 16 2011,17:55:39)
Analytical numeric absorption correction using a multifaceted crystal
            model based on expressions derived by R.C. Clark & J.S. Reid.
(Clark, R. C. & Reid, J. S. (1995). Acta Cryst. A51, 887-897)
;
_exptl_crystal_colour yellow
_exptl_crystal_density_diffrn 4.200
_exptl_crystal_description block
_exptl_crystal_F_000 4970
_exptl_crystal_size_max 0.2442
_exptl_crystal_size_mid 0.1090
_exptl_crystal_size_min 0.0970
_exptl_transmission_factor_max 0.208
_exptl_transmission_factor_min 0.028
_refine_diff_density_max 2.789
_refine_diff_density_min -2.627
_refine_diff_density_rms 0.363
_refine_ls_extinction_method none
_refine_ls_goodness_of_fit_ref 1.019
_refine_ls_hydrogen_treatment undef
_refine_ls_matrix_type full
_refine_ls_number_parameters 1144
_refine_ls_number_reflns 17300
_refine_ls_number_restraints 0
_refine_ls_restrained_S_all 1.019
_refine_ls_R_factor_all 0.0652
_refine_ls_R_factor_gt 0.0457
_refine_ls_shift/su_max 0.001
_refine_ls_shift/su_mean 0.000
_refine_ls_structure_factor_coef Fsqd
_refine_ls_weighting_details 'w=1/[\s^2^(Fo^2^)+(0.0323P)^2^] where P=(Fo^2^+2Fc^2^)/3'
_refine_ls_weighting_scheme calc
_refine_ls_wR_factor_gt 0.0907
_refine_ls_wR_factor_ref 0.0994
_reflns_Friedel_coverage 0.000
_reflns_number_gt 13447
_reflns_number_total 17300
_reflns_threshold_expression 'I > 2\s(I)'
_cod_data_source_file ja5067916_si_004.cif
_cod_data_source_block shelx
_cod_depositor_comments 'Adding full bibliography for 4122497--4122503.cif.'
_cod_original_cell_volume 4406.69(17)
_cod_database_code 4122497
_shelx_space_group_comment
;
The symmetry employed for this shelxl refinement is uniquely defined
by the following loop, which should always be used as a source of
symmetry information in preference to the above space-group names.
They are only intended as comments.
;
_shelxl_version_number 2013-4

loop_
_space_group_symop_operation_xyz
'x, y, z'
'-x, -y, -z'

loop_
_atom_site_label
_atom_site_type_symbol
_atom_site_fract_x
_atom_site_fract_y
_atom_site_fract_z
_atom_site_U_iso_or_equiv
_atom_site_adp_type
_atom_site_occupancy
_atom_site_site_symmetry_order
_atom_site_calc_flag
_atom_site_refinement_flags_occupancy
Fe1 Fe 0.88247(15) 0.45937(11) 0.36617(9) 0.0236(4) Uani 1 1 d .
Fe2 Fe 0.52368(13) 0.37410(10) 0.11462(8) 0.0314(7) Uani 0.908(4) 1 d P
Fe2' Fe 0.73892(5) 0.41505(4) 0.05565(3) 0.0239(2) Uani 0.103(4) 1 d P
Fe3 Fe 0.75217(12) 0.60684(9) 0.15127(8) 0.0274(7) Uani 0.905(4) 1 d P
Fe3' Fe 0.51777(5) 0.56496(4) 0.19369(3) 0.0232(2) Uani 0.111(4) 1 d P
K1 K 0.9864(3) 0.5053(2) 0.21733(15) 0.0347(8) Uani 1 1 d .
K2 K 0.5708(3) 0.4437(2) 0.31987(16) 0.0371(8) Uani 1 1 d .
K3 K 1.2982(3) 0.6794(2) 0.14712(16) 0.0445(9) Uani 1 1 d .
K4 K 0.5285(3) -0.1163(2) 0.16897(17) 0.0447(9) Uani 1 1 d .
K5' K 0.8408(9) 0.9567(8) 0.1130(7) 0.016(3) Uiso 0.4 1 d P
K5 K 0.8086(9) 0.9553(6) 0.1088(5) 0.016(2) Uani 0.4 1 d P
K6 K 0.8264(3) 0.1600(2) 0.4593(2) 0.0375(10) Uani 0.8 1 d P
K7' K 1.272(3) 0.252(2) 0.3581(16) 0.072(12) Uani 0.3 1 d P
K7 K 1.2531(11) 0.2295(9) 0.3610(8) 0.050(4) Uani 0.7 1 d P
K8 K 0.2629(4) 0.5911(3) 0.5080(2) 0.0428(13) Uani 0.7 1 d P
K9 K 0.3434(4) -0.0105(3) 0.0449(3) 0.0428(15) Uani 0.6 1 d P
K10 K 0.8102(4) 0.5160(4) 0.6106(3) 0.0573(15) Uani 0.7 1 d P
K11 K 0.5728(5) 0.5115(4) -0.0172(3) 0.0295(14) Uani 0.5 1 d P
K12 K 0.7306(6) 0.7325(4) 0.0312(4) 0.0280(17) Uani 0.4 1 d P
K13 K 0.4994(13) 0.1195(9) 0.3236(7) 0.031(4) Uani 0.2 1 d P
K14' K 0.7616(9) 0.1256(8) -0.2672(6) 0.042(3) Uani 0.3 1 d P
K14 K 0.7216(9) 0.0809(6) -0.2544(4) 0.024(2) Uani 0.3 1 d P
O1 O 1.0089(7) 0.9156(6) 0.4602(5) 0.036(2) Uani 1 1 d .
O2 O 0.8670(7) 0.8755(5) 0.3292(4) 0.026(2) Uani 1 1 d .
O3 O 1.0453(7) 0.8079(5) 0.3408(4) 0.026(2) Uani 1 1 d .
O4 O 0.9355(7) 0.7853(5) 0.2198(4) 0.024(2) Uani 1 1 d .
O5 O 0.7680(7) 0.8674(5) 0.1929(4) 0.027(2) Uani 1 1 d .
O6 O 0.7922(7) 0.8394(5) 0.4349(4) 0.027(2) Uani 1 1 d .
O7 O 0.9672(7) 0.7625(5) 0.4356(4) 0.027(2) Uani 1 1 d .
O8 O 0.8358(7) 0.7354(5) 0.3080(4) 0.023(2) Uani 1 1 d .
O9 O 0.6503(7) 0.8128(5) 0.2781(4) 0.025(2) Uani 1 1 d .
O10 O 0.7306(7) 0.7155(5) 0.1764(4) 0.025(2) Uani 1 1 d .
O11 O 1.1292(7) 0.7159(6) 0.2271(5) 0.038(3) Uani 1 1 d .
O12 O 1.1320(7) 0.6782(5) 0.4560(5) 0.032(2) Uani 1 1 d .
O13 O 1.0225(7) 0.6651(5) 0.3242(4) 0.027(2) Uani 1 1 d .
O14 O 0.9130(7) 0.6359(5) 0.1949(4) 0.023(2) Uani 1 1 d .
O15 O 0.9202(7) 0.6518(5) 0.4888(4) 0.028(2) Uani 1 1 d .
O16 O 0.8132(7) 0.6357(5) 0.3711(4) 0.0208(19) Uani 1 1 d .
O17 O 0.7010(6) 0.6046(5) 0.2455(4) 0.0188(19) Uani 1 1 d .
O18 O 0.7821(7) 0.6091(5) 0.0586(4) 0.027(2) Uani 1 1 d .
O19 O 0.7777(7) 0.5035(6) 0.1278(4) 0.028(2) Uani 1 1 d .
O20 O 0.5877(7) 0.5801(5) 0.1240(4) 0.024(2) Uani 1 1 d .
O21 O 0.9826(7) 0.5523(5) 0.3767(4) 0.024(2) Uani 1 1 d .
O22 O 0.7821(7) 0.4722(5) 0.2725(4) 0.028(2) Uani 1 1 d .
O23 O 0.9682(9) 0.4478(6) 0.4503(5) 0.043(3) Uani 1 1 d .
O24 O 0.9763(7) 0.4006(5) 0.3049(4) 0.028(2) Uani 1 1 d .
O25 O 0.7751(7) 0.3700(5) 0.3518(4) 0.024(2) Uani 1 1 d .
O26 O 0.7822(7) 0.5207(5) 0.4238(4) 0.028(2) Uani 1 1 d .
O27 O 0.6093(7) 0.5991(5) 0.4171(4) 0.025(2) Uani 1 1 d .
O28 O 0.7377(8) 0.6163(6) 0.5461(4) 0.037(3) Uani 1 1 d .
O29 O 0.7439(7) 0.7275(5) 0.4879(4) 0.026(2) Uani 1 1 d .
O30 O 0.6418(6) 0.7068(5) 0.3529(4) 0.0198(19) Uani 1 1 d .
O31 O 0.6592(8) 0.8627(6) 0.5395(4) 0.038(3) Uani 1 1 d .
O32 O 0.5676(7) 0.8288(5) 0.3981(4) 0.027(2) Uani 1 1 d .
O33 O 0.4214(7) 0.8120(5) 0.2707(4) 0.028(2) Uani 1 1 d .
O34 O 0.5309(8) 0.7285(5) 0.4603(4) 0.031(2) Uani 1 1 d .
O35 O 0.5129(6) 0.6785(5) 0.2276(4) 0.024(2) Uani 1 1 d .
O36 O 0.4211(7) 0.7055(5) 0.3394(4) 0.026(2) Uani 1 1 d .
O37 O 0.3757(8) 0.5966(6) 0.4022(5) 0.041(3) Uani 1 1 d .
O38 O 0.4956(6) 0.5766(5) 0.2901(4) 0.025(2) Uani 1 1 d .
O39 O 0.3781(7) 0.5470(6) 0.1532(5) 0.033(2) Uani 1 1 d .
O40 O 0.5482(7) 0.4719(5) 0.1850(4) 0.027(2) Uani 1 1 d .
O41 O 1.1183(8) 0.2934(6) 0.2790(5) 0.038(3) Uani 1 1 d .
O42 O 1.0060(7) 0.3381(5) 0.1741(4) 0.027(2) Uani 1 1 d .
O43 O 0.9452(8) 0.2013(5) 0.1790(4) 0.031(2) Uani 1 1 d .
O44 O 0.8005(7) 0.3026(5) 0.2209(4) 0.024(2) Uani 1 1 d .
O45 O 0.9076(7) 0.2626(5) 0.3118(4) 0.030(2) Uani 1 1 d .
O46 O 0.7270(7) 0.1679(5) 0.2329(4) 0.030(2) Uani 1 1 d .
O47 O 0.5966(7) 0.2715(6) 0.2750(4) 0.031(2) Uani 1 1 d .
O48 O 0.7277(8) 0.2354(6) 0.3763(4) 0.035(2) Uani 1 1 d .
O49 O 0.8920(7) 0.3892(5) 0.0808(4) 0.028(2) Uani 1 1 d .
O50 O 1.1063(8) 0.3557(6) 0.0615(5) 0.042(3) Uani 1 1 d .
O51 O 1.0150(7) 0.2156(6) 0.0690(4) 0.035(3) Uani 1 1 d .
O52 O 0.9077(7) 0.2648(6) -0.0194(5) 0.036(2) Uani 1 1 d .
O53 O 0.8115(7) 0.2484(6) 0.0865(4) 0.029(2) Uani 1 1 d .
O54 O 0.9658(9) 0.0689(6) 0.0708(4) 0.046(3) Uani 1 1 d .
O55 O 0.8305(7) 0.1331(5) -0.0109(4) 0.028(2) Uani 1 1 d .
O56 O 0.7333(7) 0.1795(6) -0.1221(4) 0.036(3) Uani 1 1 d .
O57 O 0.7098(7) 0.3033(6) -0.0099(4) 0.031(2) Uani 1 1 d .
O58 O 0.6213(7) 0.1654(6) -0.0149(4) 0.033(2) Uani 1 1 d .
O59 O 0.7609(8) 0.1058(6) 0.1022(5) 0.038(3) Uani 1 1 d .
O60 O 0.6925(7) 0.3601(5) 0.1342(4) 0.026(2) Uani 1 1 d .
O61 O 0.6343(9) 0.0188(6) 0.1569(5) 0.048(3) Uani 1 1 d .
O62 O 0.5095(7) 0.1391(6) 0.1957(4) 0.032(2) Uani 1 1 d .
O63 O 0.5385(7) 0.0895(5) 0.0620(4) 0.032(2) Uani 1 1 d .
O64 O 0.6213(6) 0.2208(5) 0.1332(4) 0.024(2) Uani 1 1 d .
O65 O 0.3885(7) 0.1267(6) -0.0368(4) 0.034(2) Uani 1 1 d .
O66 O 0.3984(7) 0.1865(5) 0.1068(4) 0.030(2) Uani 1 1 d .
O67 O 0.4936(7) 0.2702(5) 0.0421(4) 0.025(2) Uani 1 1 d .
O68 O 0.3573(7) 0.2410(6) 0.2458(4) 0.033(2) Uani 1 1 d .
O69 O 0.4839(7) 0.3285(5) 0.1870(4) 0.027(2) Uani 1 1 d .
O70 O 0.3627(7) 0.3837(6) 0.0873(5) 0.032(2) Uani 1 1 d .
O71 O 0.5852(7) 0.4107(5) 0.0469(4) 0.024(2) Uani 1 1 d .
O72 O 0.7650(7) 0.4454(6) -0.0133(5) 0.035(2) Uani 1 1 d .
O73 O 0.3489(14) 0.4021(11) 0.3198(9) 0.030(4) Uiso 0.5 1 d P
O73' O 0.313(3) 0.405(2) 0.269(2) 0.086(11) Uiso 0.4 1 d P
O74' O 1.134(2) 0.5467(19) 0.1361(15) 0.048(8) Uiso 0.4 1 d P
O74 O 1.120(2) 0.5104(18) 0.1144(14) 0.064(8) Uiso 0.5 1 d P
O75 O 0.3714(11) -0.0121(8) 0.1780(7) 0.076(4) Uiso 1 1 d .
O76 O 0.9390(10) 0.8118(8) 0.0935(6) 0.064(3) Uiso 1 1 d .
O77 O 0.2540(18) 0.4071(14) 0.1972(11) 0.052(6) Uiso 0.5 1 d P
O78 O 1.1500(5) 0.0163(4) 0.0862(3) 0.0071(15) Uiso 1 1 d .
O79 O 0.5097(7) -0.2698(6) 0.1038(5) 0.035(2) Uiso 1 1 d .
O80 O 0.9006(8) 1.0732(6) 0.2399(5) 0.046(3) Uiso 1 1 d .
O81 O 0.5606(9) 0.9796(6) 0.4334(5) 0.014(2) Uiso 0.75 1 d P
O81' O 0.502(3) 0.9688(16) 0.4282(13) 0.004(6) Uiso 0.25 1 d P
O82 O 0.8205(8) 1.0248(6) 0.3416(5) 0.042(3) Uiso 1 1 d .
O83 O 1.0297(8) 0.2057(6) 0.4012(5) 0.042(3) Uiso 1 1 d .
O84 O 1.1238(9) 0.1201(7) 0.2237(6) 0.061(3) Uiso 1 1 d .
O85 O 1.2725(16) 0.0796(12) 0.3091(10) 0.041(5) Uiso 0.5 1 d P
O86 O 0.5998(11) 0.1296(9) 0.4593(7) 0.084(4) Uiso 1 1 d .
O87 O 0.1208(18) -0.0295(14) 0.1447(11) 0.073(6) Uiso 0.6 1 d P
O88 O 0.1861(15) 0.0767(12) 0.0310(9) 0.033(5) Uiso 0.5 1 d P
O88' O 0.1849(16) 0.1288(13) 0.0283(10) 0.041(5) Uiso 0.5 1 d P
O89 O 0.5874(10) -0.0161(7) 0.3029(6) 0.061(3) Uiso 1 1 d .
O90 O 0.5140(10) 0.7267(8) 0.5903(6) 0.067(4) Uiso 1 1 d .
O91 O 1.031(2) 0.9381(16) 0.1515(13) 0.072(8) Uiso 0.5 1 d P
O92 O 1.209(2) 0.5216(17) 0.2653(13) 0.082(8) Uiso 0.6 1 d P
O92' O 1.207(2) 0.5642(19) 0.2772(14) 0.045(7) Uiso 0.4 1 d P
O93 O 0.5239(9) 0.4371(7) 0.4465(6) 0.063(3) Uiso 1 1 d .
O94 O 1.0913(12) 0.0664(9) 0.3903(8) 0.050(4) Uiso 0.7 1 d P
O95 O 0.9784(15) 0.5563(12) 0.0292(9) 0.070(5) Uiso 0.7 1 d P
O95' O 1.020(2) 0.6149(19) 0.0675(15) 0.031(7) Uiso 0.3 1 d P
O96 O 1.2668(9) 0.8009(7) 0.4020(6) 0.061(3) Uiso 1 1 d .
O97 O 1.0643(12) 0.9419(9) 0.2728(8) 0.063(4) Uiso 0.8 1 d P
O98 O 1.2140(13) 0.9992(10) 0.5058(8) 0.055(4) Uiso 0.7 1 d P
O99 O 0.320(2) 0.9500(15) 0.3940(12) 0.041(6) Uiso 0.4 1 d P
O99' O 0.260(2) 0.8909(19) 0.3396(16) 0.064(9) Uiso 0.4 1 d P
Si1 Si 0.7312(3) 0.2839(2) 0.14399(17) 0.0227(8) Uani 1 1 d .
Si2 Si 0.7481(3) 0.6707(2) 0.31907(16) 0.0185(8) Uani 1 1 d .
W1 W 0.99688(4) 0.65381(3) 0.41039(3) 0.02457(13) Uani 1 1 d .
W2 W 0.76101(5) 0.61624(3) 0.46482(3) 0.02538(13) Uani 1 1 d .
W3 W 0.93333(4) 0.83641(3) 0.39870(3) 0.02449(13) Uani 1 1 d .
W4 W 1.00344(4) 0.71723(3) 0.25760(3) 0.02481(13) Uani 1 1 d .
W5 W 0.66587(5) 0.79545(3) 0.46188(3) 0.02532(13) Uani 1 1 d .
W6 W 0.48822(4) 0.63957(3) 0.37958(3) 0.02654(14) Uani 1 1 d .
W7 W 0.52057(4) 0.76627(3) 0.30177(3) 0.02335(13) Uani 1 1 d .
W8 W 0.78494(4) 0.80643(3) 0.23885(3) 0.02245(13) Uani 1 1 d .
W9 W 0.98277(5) 0.30461(3) 0.25166(3) 0.02734(14) Uani 1 1 d .
W10 W 0.74802(5) 0.26881(3) 0.30803(3) 0.02650(13) Uani 1 1 d .
W11 W 0.63428(5) 0.10747(3) 0.15099(3) 0.03193(15) Uani 1 1 d .
W12 W 0.90025(5) 0.14781(4) 0.08460(3) 0.03391(16) Uani 1 1 d .
W13 W 0.98289(5) 0.31490(4) 0.07538(3) 0.03196(15) Uani 1 1 d .
W14 W 0.46965(5) 0.23839(3) 0.19991(3) 0.02697(14) Uani 1 1 d .
W15 W 0.49408(5) 0.17299(3) 0.03333(3) 0.02852(14) Uani 1 1 d .
W16 W 0.75762(5) 0.21190(4) -0.03190(3) 0.03106(15) Uani 1 1 d .
W17 W 0.73892(5) 0.41505(4) 0.05565(3) 0.0239(2) Uani 0.897(4) 1 d P
W17' W 0.52368(13) 0.37410(10) 0.11462(8) 0.0314(7) Uani 0.092(4) 1 d P
W18 W 0.51777(5) 0.56496(4) 0.19369(3) 0.0232(2) Uani 0.889(4) 1 d P
W18' W 0.75217(12) 0.60684(9) 0.15127(8) 0.0274(7) Uani 0.095(4) 1 d P

loop_
_atom_site_aniso_label
_atom_site_aniso_U_11
_atom_site_aniso_U_22
_atom_site_aniso_U_33
_atom_site_aniso_U_23
_atom_site_aniso_U_13
_atom_site_aniso_U_12
Fe1 0.0257(10) 0.0277(12) 0.0151(9) 0.0051(8) -0.0024(8) 0.0064(9)
Fe2 0.0257(11) 0.0396(13) 0.0193(9) 0.0002(7) 0.0011(7) -0.0051(8)
Fe2' 0.0211(4) 0.0316(4) 0.0161(3) 0.0051(3) 0.0005(2) 0.0032(3)
Fe3 0.0221(10) 0.0262(11) 0.0330(10) 0.0110(7) -0.0008(7) 0.0013(7)
Fe3' 0.0199(4) 0.0296(4) 0.0209(3) 0.0113(3) -0.0011(2) 0.0023(3)
K1 0.0320(17) 0.040(2) 0.0311(16) 0.0115(15) 0.0018(13) 0.0062(15)
K2 0.0401(19) 0.037(2) 0.0340(17) 0.0114(15) 0.0081(14) 0.0031(15)
K3 0.041(2) 0.069(3) 0.0259(16) 0.0151(17) 0.0041(14) 0.0216(18)
K4 0.045(2) 0.043(2) 0.0409(19) 0.0060(16) -0.0008(16) 0.0136(17)
K5 0.008(5) 0.021(5) 0.023(5) 0.011(3) 0.002(4) 0.003(4)
K6 0.036(2) 0.043(3) 0.032(2) 0.0180(19) -0.0114(17) -0.0025(19)
K7' 0.13(3) 0.09(2) 0.012(8) 0.014(11) 0.018(12) 0.07(2)
K7 0.039(4) 0.087(9) 0.039(5) 0.035(5) 0.009(3) 0.023(4)
K8 0.036(3) 0.081(4) 0.034(2) 0.040(3) 0.018(2) 0.030(3)
K9 0.022(3) 0.031(3) 0.054(3) -0.010(3) 0.000(2) -0.004(2)
K10 0.036(3) 0.065(4) 0.074(4) 0.030(3) 0.003(3) 0.003(3)
K11 0.032(3) 0.034(4) 0.023(3) 0.012(3) -0.004(2) 0.008(3)
K12 0.029(4) 0.022(4) 0.027(4) 0.008(3) -0.019(3) 0.002(3)
K13 0.059(10) 0.037(10) 0.014(6) 0.019(6) 0.018(7) 0.039(8)
K14' 0.025(6) 0.047(8) 0.037(6) -0.013(6) 0.003(5) 0.020(6)
K14 0.047(6) 0.021(6) 0.012(4) 0.008(4) 0.018(4) 0.020(5)
O1 0.035(6) 0.029(6) 0.032(5) -0.001(4) -0.003(4) 0.004(5)
O2 0.034(5) 0.026(6) 0.020(4) 0.011(4) 0.003(4) 0.010(4)
O3 0.018(5) 0.034(6) 0.026(5) 0.012(4) -0.004(4) 0.001(4)
O4 0.024(5) 0.026(6) 0.021(4) 0.003(4) 0.011(4) 0.002(4)
O5 0.025(5) 0.028(6) 0.027(5) 0.011(4) 0.001(4) 0.002(4)
O6 0.022(5) 0.033(6) 0.025(5) 0.007(4) 0.000(4) 0.009(4)
O7 0.024(5) 0.022(6) 0.027(5) 0.001(4) -0.013(4) 0.003(4)
O8 0.023(5) 0.028(6) 0.013(4) 0.004(4) -0.005(3) 0.002(4)
O9 0.024(5) 0.028(6) 0.024(5) 0.010(4) 0.002(4) 0.006(4)
O10 0.023(5) 0.030(6) 0.019(4) 0.012(4) -0.004(4) -0.007(4)
O11 0.016(5) 0.057(8) 0.039(6) 0.011(5) 0.005(4) 0.007(5)
O12 0.028(5) 0.022(6) 0.036(5) 0.001(4) -0.009(4) 0.006(4)
O13 0.021(5) 0.024(6) 0.028(5) -0.001(4) -0.006(4) 0.010(4)
O14 0.024(5) 0.028(6) 0.015(4) 0.003(4) 0.004(4) 0.004(4)
O15 0.033(5) 0.030(6) 0.012(4) -0.001(4) -0.012(4) 0.007(4)
O16 0.024(5) 0.023(5) 0.014(4) 0.005(4) 0.000(3) 0.004(4)
O17 0.020(4) 0.022(5) 0.017(4) 0.011(4) -0.001(3) 0.010(4)
O18 0.038(5) 0.032(6) 0.012(4) 0.008(4) 0.007(4) 0.002(4)
O19 0.024(5) 0.043(7) 0.022(5) 0.017(4) 0.005(4) 0.005(4)
O20 0.031(5) 0.026(6) 0.014(4) 0.008(4) -0.003(4) 0.003(4)
O21 0.030(5) 0.027(6) 0.018(4) 0.008(4) 0.005(4) 0.008(4)
O22 0.032(5) 0.027(6) 0.019(4) 0.002(4) -0.002(4) 0.005(4)
O23 0.060(7) 0.034(7) 0.025(5) 0.001(5) -0.018(5) 0.012(5)
O24 0.024(5) 0.033(6) 0.019(4) 0.004(4) -0.008(4) 0.004(4)
O25 0.032(5) 0.024(6) 0.015(4) 0.006(4) 0.001(4) 0.008(4)
O26 0.034(5) 0.039(6) 0.016(4) 0.011(4) 0.003(4) 0.015(5)
O27 0.036(5) 0.020(5) 0.025(5) 0.013(4) 0.005(4) 0.010(4)
O28 0.062(7) 0.037(7) 0.015(4) 0.008(4) 0.011(4) 0.022(5)
O29 0.033(5) 0.025(6) 0.023(5) 0.011(4) 0.003(4) 0.012(4)
O30 0.018(4) 0.026(5) 0.017(4) 0.009(4) 0.002(3) 0.006(4)
O31 0.049(6) 0.037(7) 0.025(5) 0.002(5) 0.007(4) 0.018(5)
O32 0.023(5) 0.031(6) 0.026(5) 0.009(4) -0.001(4) 0.004(4)
O33 0.023(5) 0.034(6) 0.031(5) 0.015(4) 0.001(4) 0.007(4)
O34 0.046(6) 0.034(6) 0.019(4) 0.014(4) 0.005(4) 0.018(5)
O35 0.015(4) 0.042(6) 0.018(4) 0.014(4) -0.002(3) 0.002(4)
O36 0.020(5) 0.036(6) 0.026(5) 0.014(4) 0.007(4) 0.008(4)
O37 0.043(6) 0.044(7) 0.046(6) 0.026(5) 0.020(5) 0.009(5)
O38 0.018(5) 0.042(6) 0.012(4) 0.007(4) 0.001(3) 0.004(4)
O39 0.022(5) 0.043(7) 0.038(5) 0.023(5) -0.005(4) 0.001(4)
O40 0.028(5) 0.033(6) 0.012(4) 0.002(4) -0.007(4) 0.001(4)
O41 0.036(6) 0.050(8) 0.026(5) 0.007(5) -0.001(4) 0.018(5)
O42 0.023(5) 0.030(6) 0.021(5) 0.004(4) -0.003(4) 0.002(4)
O43 0.042(6) 0.026(6) 0.020(5) -0.001(4) -0.004(4) 0.016(5)
O44 0.026(5) 0.027(6) 0.018(4) 0.006(4) -0.001(4) 0.005(4)
O45 0.041(6) 0.029(6) 0.020(4) 0.009(4) -0.006(4) 0.009(5)
O46 0.042(6) 0.023(6) 0.019(5) 0.004(4) -0.009(4) 0.009(4)
O47 0.031(5) 0.037(6) 0.024(5) 0.010(4) -0.007(4) 0.008(5)
O48 0.046(6) 0.042(7) 0.024(5) 0.021(5) 0.000(4) 0.005(5)
O49 0.021(5) 0.034(6) 0.023(5) 0.004(4) -0.007(4) 0.003(4)
O50 0.031(6) 0.060(8) 0.032(5) 0.013(5) 0.003(4) 0.005(5)
O51 0.028(5) 0.055(8) 0.020(5) 0.008(5) -0.005(4) 0.020(5)
O52 0.031(5) 0.044(7) 0.028(5) 0.006(5) -0.003(4) 0.010(5)
O53 0.025(5) 0.043(7) 0.018(4) 0.007(4) -0.007(4) 0.016(4)
O54 0.066(7) 0.045(7) 0.015(5) -0.009(4) -0.007(5) 0.033(6)
O55 0.039(6) 0.026(6) 0.017(4) 0.003(4) -0.004(4) 0.012(4)
O56 0.034(6) 0.051(7) 0.013(4) 0.001(4) -0.011(4) 0.019(5)
O57 0.027(5) 0.042(7) 0.021(5) 0.012(4) -0.010(4) 0.005(5)
O58 0.028(5) 0.035(6) 0.026(5) -0.001(4) -0.008(4) 0.014(4)
O59 0.037(6) 0.037(7) 0.030(5) 0.000(5) -0.009(4) 0.006(5)
O60 0.031(5) 0.031(6) 0.017(4) 0.009(4) -0.001(4) 0.010(4)
O61 0.074(8) 0.028(7) 0.033(6) 0.003(5) -0.006(5) 0.017(6)
O62 0.027(5) 0.042(7) 0.024(5) 0.011(4) -0.005(4) -0.002(5)
O63 0.038(6) 0.024(6) 0.026(5) 0.001(4) -0.006(4) 0.006(4)
O64 0.014(4) 0.032(6) 0.021(4) 0.003(4) -0.008(4) 0.009(4)
O65 0.031(5) 0.034(6) 0.027(5) 0.000(4) -0.009(4) 0.007(5)
O66 0.035(5) 0.027(6) 0.027(5) 0.008(4) -0.003(4) 0.005(4)
O67 0.031(5) 0.026(6) 0.012(4) 0.002(4) -0.004(4) 0.006(4)
O68 0.037(6) 0.037(7) 0.023(5) 0.009(4) 0.000(4) -0.003(5)
O69 0.030(5) 0.037(6) 0.019(4) 0.015(4) 0.000(4) 0.008(4)
O70 0.019(5) 0.038(7) 0.035(5) 0.013(5) -0.010(4) 0.007(4)
O71 0.026(5) 0.030(6) 0.017(4) 0.008(4) -0.001(4) 0.009(4)
O72 0.021(5) 0.062(8) 0.029(5) 0.025(5) 0.007(4) 0.009(5)
Si1 0.027(2) 0.026(2) 0.0127(16) 0.0038(15) -0.0045(14) 0.0078(17)
Si2 0.0170(18) 0.023(2) 0.0148(16) 0.0073(15) -0.0011(13) 0.0020(15)
W1 0.0234(3) 0.0275(3) 0.0185(3) 0.0036(2) -0.0051(2) 0.0066(2)
W2 0.0332(3) 0.0291(3) 0.0152(2) 0.0080(2) 0.0026(2) 0.0096(3)
W3 0.0235(3) 0.0261(3) 0.0193(3) 0.0033(2) -0.0035(2) 0.0045(2)
W4 0.0187(3) 0.0298(3) 0.0227(3) 0.0053(2) 0.0013(2) 0.0018(2)
W5 0.0303(3) 0.0297(3) 0.0168(2) 0.0072(2) 0.0036(2) 0.0104(2)
W6 0.0249(3) 0.0351(4) 0.0241(3) 0.0138(3) 0.0080(2) 0.0068(3)
W7 0.0206(3) 0.0303(3) 0.0206(3) 0.0105(2) 0.0011(2) 0.0056(2)
W8 0.0234(3) 0.0255(3) 0.0179(2) 0.0079(2) 0.0002(2) 0.0021(2)
W9 0.0259(3) 0.0329(4) 0.0177(3) 0.0020(2) -0.0059(2) 0.0111(3)
W10 0.0334(3) 0.0254(3) 0.0173(3) 0.0054(2) -0.0049(2) 0.0041(2)
W11 0.0404(4) 0.0242(3) 0.0242(3) 0.0035(2) -0.0114(2) 0.0061(3)
W12 0.0396(4) 0.0364(4) 0.0188(3) -0.0008(3) -0.0067(2) 0.0191(3)
W13 0.0241(3) 0.0490(4) 0.0196(3) 0.0054(3) 0.0002(2) 0.0136(3)
W14 0.0282(3) 0.0270(3) 0.0233(3) 0.0080(2) -0.0021(2) 0.0014(2)
W15 0.0314(3) 0.0267(3) 0.0203(3) 0.0017(2) -0.0090(2) 0.0065(3)
W16 0.0338(3) 0.0385(4) 0.0153(3) 0.0006(2) -0.0042(2) 0.0157(3)
W17 0.0211(4) 0.0316(4) 0.0161(3) 0.0051(3) 0.0005(2) 0.0032(3)
W17' 0.0257(11) 0.0396(13) 0.0193(9) 0.0002(7) 0.0011(7) -0.0051(8)
W18 0.0199(4) 0.0296(4) 0.0209(3) 0.0113(3) -0.0011(2) 0.0023(3)
W18' 0.0221(10) 0.0262(11) 0.0330(10) 0.0110(7) -0.0008(7) 0.0013(7)

loop_
_atom_type_symbol
_atom_type_description
_atom_type_scat_dispersion_real
_atom_type_scat_dispersion_imag
_atom_type_scat_source
Fe Fe 0.3463 0.8444 'International Tables Vol C Tables 4.2.6.8 and 6.1.1.4'
H H 0.0000 0.0000 'International Tables Vol C Tables 4.2.6.8 and 6.1.1.4'
K K 0.2009 0.2494 'International Tables Vol C Tables 4.2.6.8 and 6.1.1.4'
O O 0.0106 0.0060 'International Tables Vol C Tables 4.2.6.8 and 6.1.1.4'
Si Si 0.0817 0.0704 'International Tables Vol C Tables 4.2.6.8 and 6.1.1.4'
W W -0.8490 6.8722 'International Tables Vol C Tables 4.2.6.8 and 6.1.1.4'

loop_
_geom_angle_atom_site_label_1
_geom_angle_atom_site_label_2
_geom_angle_atom_site_label_3
_geom_angle
_geom_angle_site_symmetry_1
_geom_angle_site_symmetry_3
O25 Fe1 O24 91.4(4) . .
O25 Fe1 O21 175.8(4) . .
O24 Fe1 O21 90.1(4) . .
O25 Fe1 O23 92.1(4) . .
O24 Fe1 O23 92.3(4) . .
O21 Fe1 O23 91.8(4) . .
O25 Fe1 O26 88.9(4) . .
O24 Fe1 O26 176.6(3) . .
O21 Fe1 O26 89.4(4) . .
O23 Fe1 O26 91.1(4) . .
O25 Fe1 O22 87.0(3) . .
O24 Fe1 O22 88.8(3) . .
O21 Fe1 O22 89.0(3) . .
O23 Fe1 O22 178.6(4) . .
O26 Fe1 O22 87.8(3) . .
O25 Fe1 K8 51.7(2) . 2_666
O24 Fe1 K8 128.0(3) . 2_666
O21 Fe1 K8 129.6(3) . 2_666
O23 Fe1 K8 59.6(3) . 2_666
O26 Fe1 K8 54.4(3) . 2_666
O22 Fe1 K8 119.1(2) . 2_666
O25 Fe1 K10 129.9(3) . 2_766
O24 Fe1 K10 53.0(3) . 2_766
O21 Fe1 K10 53.8(3) . 2_766
O23 Fe1 K10 60.5(3) . 2_766
O26 Fe1 K10 128.9(3) . 2_766
O22 Fe1 K10 120.9(2) . 2_766
K8 Fe1 K10 120.02(12) 2_666 2_766
O25 Fe1 K1 121.8(2) . .
O24 Fe1 K1 55.0(3) . .
O21 Fe1 K1 56.2(2) . .
O23 Fe1 K1 129.9(3) . .
O26 Fe1 K1 122.2(3) . .
O22 Fe1 K1 51.5(2) . .
K8 Fe1 K1 170.45(10) 2_666 .
K10 Fe1 K1 69.39(11) 2_766 .
O25 Fe1 K2 54.8(3) . .
O24 Fe1 K2 123.4(2) . .
O21 Fe1 K2 121.2(3) . .
O23 Fe1 K2 127.9(3) . .
O26 Fe1 K2 54.3(3) . .
O22 Fe1 K2 50.7(2) . .
K8 Fe1 K2 68.38(9) 2_666 .
K10 Fe1 K2 171.58(12) 2_766 .
K1 Fe1 K2 102.25(8) . .
O71 Fe2 O40 93.6(4) . .
O71 Fe2 O70 97.3(4) . .
O40 Fe2 O70 91.5(4) . .
O71 Fe2 O69 170.2(4) . .
O40 Fe2 O69 89.0(4) . .
O70 Fe2 O69 92.0(4) . .
O71 Fe2 O67 88.1(4) . .
O40 Fe2 O67 178.1(4) . .
O70 Fe2 O67 87.4(4) . .
O69 Fe2 O67 89.4(4) . .
O71 Fe2 O60 79.3(3) . .
O40 Fe2 O60 92.1(4) . .
O70 Fe2 O60 175.2(3) . .
O69 Fe2 O60 91.2(3) . .
O67 Fe2 O60 89.1(3) . .
O71 Fe2 K11 46.9(3) . 2_665
O40 Fe2 K11 78.3(3) . 2_665
O70 Fe2 K11 54.1(3) . 2_665
O69 Fe2 K11 142.8(3) . 2_665
O67 Fe2 K11 102.3(3) . 2_665
O60 Fe2 K11 123.7(3) . 2_665
O71 Fe2 K12 87.4(3) . 2_665
O40 Fe2 K12 132.2(3) . 2_665
O70 Fe2 K12 41.2(3) . 2_665
O69 Fe2 K12 97.8(3) . 2_665
O67 Fe2 K12 47.0(3) . 2_665
O60 Fe2 K12 134.6(3) . 2_665
K11 Fe2 K12 67.89(15) 2_665 2_665
O71 Fe2 K2 133.7(3) . .
O40 Fe2 K2 46.4(3) . .
O70 Fe2 K2 104.6(3) . .
O69 Fe2 K2 45.3(3) . .
O67 Fe2 K2 132.5(3) . .
O60 Fe2 K2 80.2(2) . .
K11 Fe2 K2 122.20(12) 2_665 .
K12 Fe2 K2 134.71(13) 2_665 .
O72 Fe2' O19 100.1(4) . .
O72 Fe2' O71 100.4(4) . .
O19 Fe2' O71 98.5(4) . .
O72 Fe2' O49 98.9(4) . .
O19 Fe2' O49 88.0(4) . .
O71 Fe2' O49 158.2(4) . .
O72 Fe2' O57 90.8(4) . .
O19 Fe2' O57 166.8(4) . .
O71 Fe2' O57 86.7(4) . .
O49 Fe2' O57 83.0(3) . .
O72 Fe2' O60 171.9(4) . .
O19 Fe2' O60 87.9(3) . .
O71 Fe2' O60 76.6(3) . .
O49 Fe2' O60 82.8(3) . .
O57 Fe2' O60 81.5(3) . .
O72 Fe2' K11 54.6(3) . .
O19 Fe2' K11 85.0(3) . .
O71 Fe2' K11 51.2(3) . .
O49 Fe2' K11 150.5(3) . .
O57 Fe2' K11 107.5(2) . .
O60 Fe2' K11 125.3(2) . .
O72 Fe2' K3 44.9(4) . 2_765
O19 Fe2' K3 144.9(3) . 2_765
O71 Fe2' K3 87.8(2) . 2_765
O49 Fe2' K3 98.8(2) . 2_765
O57 Fe2' K3 46.8(2) . 2_765
O60 Fe2' K3 127.0(2) . 2_765
K11 Fe2' K3 72.18(11) . 2_765
O72 Fe2' K1 110.7(3) . .
O19 Fe2' K1 42.9(3) . .
O71 Fe2' K1 132.9(3) . .
O49 Fe2' K1 46.0(2) . .
O57 Fe2' K1 125.9(2) . .
O60 Fe2' K1 76.3(2) . .
K11 Fe2' K1 125.61(12) . .
K3 Fe2' K1 139.03(7) 2_765 .
O19 Fe3 O20 93.6(4) . .
O19 Fe3 O18 90.9(4) . .
O20 Fe3 O18 95.3(3) . .
O19 Fe3 O14 87.5(4) . .
O20 Fe3 O14 170.4(3) . .
O18 Fe3 O14 94.2(3) . .
O19 Fe3 O10 178.3(3) . .
O20 Fe3 O10 88.1(4) . .
O18 Fe3 O10 88.8(4) . .
O14 Fe3 O10 90.8(4) . .
O19 Fe3 O17 91.1(3) . .
O20 Fe3 O17 78.3(3) . .
O18 Fe3 O17 173.4(3) . .
O14 Fe3 O17 92.1(3) . .
O10 Fe3 O17 89.3(3) . .
O19 Fe3 K11 75.5(3) . .
O20 Fe3 K11 47.5(2) . .
O18 Fe3 K11 52.9(3) . .
O14 Fe3 K11 141.6(2) . .
O10 Fe3 K11 105.6(2) . .
O17 Fe3 K11 121.8(2) . .
O19 Fe3 K1 46.0(3) . .
O20 Fe3 K1 133.0(3) . .
O18 Fe3 K1 106.1(3) . .
O14 Fe3 K1 44.3(3) . .
O10 Fe3 K1 132.5(2) . .
O17 Fe3 K1 79.7(2) . .
K11 Fe3 K1 119.50(11) . .
O19 Fe3 K12 128.9(3) . .
O20 Fe3 K12 85.7(3) . .
O18 Fe3 K12 38.7(3) . .
O14 Fe3 K12 101.1(3) . .
O10 Fe3 K12 51.0(2) . .
O17 Fe3 K12 137.8(3) . .
K11 Fe3 K12 66.81(14) . .
K1 Fe3 K12 135.64(13) . .
O39 Fe3' O40 101.7(4) . .
O39 Fe3' O20 99.8(4) . .
O40 Fe3' O20 98.8(4) . .
O39 Fe3' O38 100.1(4) . .
O40 Fe3' O38 88.0(4) . .
O20 Fe3' O38 157.2(4) . .
O39 Fe3' O35 91.3(4) . .
O40 Fe3' O35 164.7(3) . .
O20 Fe3' O35 86.6(4) . .
O38 Fe3' O35 81.8(4) . .
O39 Fe3' O17 172.1(4) . .
O40 Fe3' O17 85.9(3) . .
O20 Fe3' O17 76.8(3) . .
O38 Fe3' O17 82.1(3) . .
O35 Fe3' O17 81.4(3) . .
O39 Fe3' K11 54.5(3) . 2_665
O40 Fe3' K11 83.5(3) . 2_665
O20 Fe3' K11 52.5(3) . 2_665
O38 Fe3' K11 150.3(3) . 2_665
O35 Fe3' K11 110.8(2) . 2_665
O17 Fe3' K11 125.3(2) . 2_665
O39 Fe3' K3 43.3(3) . 1_455
O40 Fe3' K3 144.9(3) . 1_455
O20 Fe3' K3 87.2(3) . 1_455
O38 Fe3' K3 99.8(3) . 1_455
O35 Fe3' K3 49.1(2) . 1_455
O17 Fe3' K3 128.9(2) . 1_455
K11 Fe3' K3 72.87(11) 2_665 1_455
O39 Fe3' K2 111.5(3) . .
O40 Fe3' K2 43.2(3) . .
O20 Fe3' K2 133.7(3) . .
O38 Fe3' K2 45.5(3) . .
O35 Fe3' K2 124.2(2) . .
O17 Fe3' K2 75.4(2) . .
K11 Fe3' K2 124.04(12) 2_665 .
K3 Fe3' K2 138.84(7) 1_455 .
O92 K1 O92' 16.2(8) . .
O92 K1 O74' 63.4(8) . .
O92' K1 O74' 61.1(8) . .
O92 K1 O74 67.8(8) . .
O92' K1 O74 69.4(8) . .
O74' K1 O74 14.0(8) . .
O92 K1 O14 114.3(7) . .
O92' K1 O14 99.1(7) . .
O74' K1 O14 74.9(7) . .
O74 K1 O14 83.5(6) . .
O92 K1 O22 133.8(6) . .
O92' K1 O22 134.0(6) . .
O74' K1 O22 162.5(6) . .
O74 K1 O22 156.6(6) . .
O14 K1 O22 92.1(3) . .
O92 K1 O19 160.1(6) . .
O92' K1 O19 151.7(7) . .
O74' K1 O19 96.7(6) . .
O74 K1 O19 92.9(6) . .
O14 K1 O19 55.8(3) . .
O22 K1 O19 66.1(2) . .
O92 K1 O49 119.1(6) . .
O92' K1 O49 130.6(6) . .
O74' K1 O49 81.2(7) . .
O74 K1 O49 68.5(6) . .
O14 K1 O49 100.5(3) . .
O22 K1 O49 90.0(2) . .
O19 K1 O49 53.7(3) . .
O92 K1 O42 83.4(7) . .
O92' K1 O42 99.6(7) . .
O74' K1 O42 98.5(7) . .
O74 K1 O42 86.0(7) . .
O14 K1 O42 153.8(2) . .
O22 K1 O42 88.1(3) . .
O19 K1 O42 101.0(3) . .
O49 K1 O42 53.3(2) . .
O92 K1 O24 81.4(6) . .
O92' K1 O24 91.4(7) . .
O74' K1 O24 137.0(7) . .
O74 K1 O24 130.2(6) . .
O14 K1 O24 146.0(2) . .
O22 K1 O24 58.7(2) . .
O19 K1 O24 116.7(3) . .
O49 K1 O24 96.7(3) . .
O42 K1 O24 51.3(2) . .
O92 K1 O13 79.3(6) . .
O92' K1 O13 64.3(7) . .
O74' K1 O13 92.5(7) . .
O74 K1 O13 106.5(7) . .
O14 K1 O13 53.5(2) . .
O22 K1 O13 88.8(2) . .
O19 K1 O13 102.4(3) . .
O49 K1 O13 153.9(3) . .
O42 K1 O13 152.7(2) . .
O24 K1 O13 104.8(2) . .
O92 K1 O21 79.7(6) . .
O92' K1 O21 75.5(6) . .
O74' K1 O21 133.6(7) . .
O74 K1 O21 144.6(6) . .
O14 K1 O21 98.0(2) . .
O22 K1 O21 58.7(2) . .
O19 K1 O21 117.3(2) . .
O49 K1 O21 144.0(3) . .
O42 K1 O21 104.4(2) . .
O24 K1 O21 53.5(2) . .
O13 K1 O21 51.8(2) . .
O73 K2 O93 66.5(5) . .
O73 K2 O22 161.6(4) . .
O93 K2 O22 131.4(3) . .
O73 K2 O69 72.6(4) . .
O93 K2 O69 124.4(3) . .
O22 K2 O69 90.9(2) . .
O73 K2 O27 101.8(4) . .
O93 K2 O27 73.0(3) . .
O22 K2 O27 89.4(3) . .
O69 K2 O27 153.5(3) . .
O73 K2 O40 97.9(4) . .
O93 K2 O40 160.4(3) . .
O22 K2 O40 65.5(2) . .
O69 K2 O40 56.3(3) . .
O27 K2 O40 100.3(3) . .
O73 K2 O38 84.9(4) . .
O93 K2 O38 112.1(3) . .
O22 K2 O38 90.1(3) . .
O69 K2 O38 99.7(2) . .
O27 K2 O38 53.9(2) . .
O40 K2 O38 52.4(2) . .
O73 K2 O26 138.9(4) . .
O93 K2 O26 74.3(3) . .
O22 K2 O26 59.4(2) . .
O69 K2 O26 144.5(3) . .
O27 K2 O26 53.6(2) . .
O40 K2 O26 117.1(3) . .
O38 K2 O26 99.3(3) . .
O73 K2 O25 130.0(5) . .
O93 K2 O25 84.0(3) . .
O22 K2 O25 58.0(2) . .
O69 K2 O25 95.3(2) . .
O27 K2 O25 107.1(2) . .
O40 K2 O25 115.6(2) . .
O38 K2 O25 145.0(3) . .
O26 K2 O25 53.8(2) . .
O73 K2 O73' 20.4(7) . .
O93 K2 O73' 86.7(7) . .
O22 K2 O73' 141.9(7) . .
O69 K2 O73' 60.0(7) . .
O27 K2 O73' 106.1(7) . .
O40 K2 O73' 77.4(7) . .
O38 K2 O73' 73.0(8) . .
O26 K2 O73' 155.2(7) . .
O25 K2 O73' 141.0(8) . .
O73 K2 O47 87.5(4) . .
O93 K2 O47 89.1(3) . .
O22 K2 O47 88.7(3) . .
O69 K2 O47 52.4(2) . .
O27 K2 O47 154.0(2) . .
O40 K2 O47 102.4(3) . .
O38 K2 O47 152.0(2) . .
O26 K2 O47 104.1(2) . .
O25 K2 O47 51.0(2) . .
O73' K2 O47 91.1(8) . .
O73 K2 Fe1 158.3(4) . .
O93 K2 Fe1 95.2(3) . .
O22 K2 Fe1 36.80(17) . .
O69 K2 Fe1 112.37(19) . .
O27 K2 Fe1 82.64(18) . .
O40 K2 Fe1 102.26(18) . .
O38 K2 Fe1 113.95(18) . .
O26 K2 Fe1 32.13(16) . .
O25 K2 Fe1 31.34(17) . .
O73' K2 Fe1 171.2(7) . .
O47 K2 Fe1 80.33(17) . .
O11 K3 O39 112.5(3) . 1_655
O11 K3 O35 113.8(3) . 1_655
O39 K3 O35 56.8(3) 1_655 1_655
O11 K3 O57 122.1(3) . 2_765
O39 K3 O57 113.2(3) 1_655 2_765
O35 K3 O57 120.3(3) 1_655 2_765
O11 K3 O56 82.5(3) . 2_765
O39 K3 O56 164.8(3) 1_655 2_765
O35 K3 O56 115.9(3) 1_655 2_765
O57 K3 O56 56.9(3) 2_765 2_765
O11 K3 O72 116.7(3) . 2_765
O39 K3 O72 67.8(3) 1_655 2_765
O35 K3 O72 115.2(3) 1_655 2_765
O57 K3 O72 55.4(3) 2_765 2_765
O56 K3 O72 108.6(3) 2_765 2_765
O11 K3 O79 148.1(3) . 1_665
O39 K3 O79 91.2(3) 1_655 1_665
O35 K3 O79 61.0(2) 1_655 1_665
O57 K3 O79 60.7(2) 2_765 1_665
O56 K3 O79 73.9(3) 2_765 1_665
O72 K3 O79 91.4(3) 2_765 1_665
O11 K3 O74' 66.9(6) . .
O39 K3 O74' 60.8(6) 1_655 .
O35 K3 O74' 110.9(6) 1_655 .
O57 K3 O74' 108.8(6) 2_765 .
O56 K3 O74' 131.3(6) 2_765 .
O72 K3 O74' 59.8(6) 2_765 .
O79 K3 O74' 144.9(6) 1_665 .
O11 K3 O33 78.3(3) . 1_655
O39 K3 O33 109.3(3) 1_655 1_655
O35 K3 O33 55.7(3) 1_655 1_655
O57 K3 O33 116.5(3) 2_765 1_655
O56 K3 O33 70.2(2) 2_765 1_655
O72 K3 O33 165.0(3) 2_765 1_655
O79 K3 O33 73.8(3) 1_665 1_655
O74' K3 O33 132.8(6) . 1_655
O11 K3 W16 98.9(2) . 2_765
O39 K3 W16 142.9(2) 1_655 2_765
O35 K3 W16 127.5(2) 1_655 2_765
O57 K3 W16 29.7(2) 2_765 2_765
O56 K3 W16 28.02(16) 2_765 2_765
O72 K3 W16 80.9(2) 2_765 2_765
O79 K3 W16 69.4(2) 1_665 2_765
O74' K3 W16 119.6(6) . 2_765
O33 K3 W16 95.7(2) 1_655 2_765
O11 K3 W7 91.8(2) . 1_655
O39 K3 W7 82.23(19) 1_655 1_655
O35 K3 W7 29.35(18) 1_655 1_655
O57 K3 W7 127.7(2) 2_765 1_655
O56 K3 W7 95.24(19) 2_765 1_655
O72 K3 W7 144.5(2) 2_765 1_655
O79 K3 W7 69.79(18) 1_665 1_655
O74' K3 W7 121.4(6) . 1_655
O33 K3 W7 27.30(17) 1_655 1_655
W16 K3 W7 117.18(11) 2_765 1_655
O11 K3 W18 120.5(2) . 1_655
O39 K3 W18 25.20(18) 1_655 1_655
O35 K3 W18 32.16(19) 1_655 1_655
O57 K3 W18 116.1(2) 2_765 1_655
O56 K3 W18 144.1(2) 2_765 1_655
O72 K3 W18 86.4(2) 2_765 1_655
O79 K3 W18 73.3(2) 1_665 1_655
O74' K3 W18 84.5(6) . 1_655
O33 K3 W18 87.04(18) 1_655 1_655
W16 K3 W18 140.06(9) 2_765 1_655
W7 K3 W18 59.82(5) 1_655 1_655
O89 K4 O79 137.2(4) . .
O89 K4 O61 73.5(3) . .
O79 K4 O61 139.1(3) . .
O89 K4 O75 76.1(4) . .
O79 K4 O75 132.8(3) . .
O61 K4 O75 70.3(4) . .
O89 K4 O5 80.8(3) . 1_545
O79 K4 O5 81.5(3) . 1_545
O61 K4 O5 78.4(3) . 1_545
O75 K4 O5 145.1(4) . 1_545
O89 K4 O65 133.1(3) . 2_655
O79 K4 O65 77.5(3) . 2_655
O61 K4 O65 63.0(3) . 2_655
O75 K4 O65 103.5(3) . 2_655
O5 K4 O65 74.3(2) 1_545 2_655
O89 K4 O33 71.8(3) . 1_545
O79 K4 O33 75.0(3) . 1_545
O61 K4 O33 144.4(3) . 1_545
O75 K4 O33 93.6(3) . 1_545
O5 K4 O33 103.5(2) 1_545 1_545
O65 K4 O33 152.4(3) 2_655 1_545
O89 K4 O56 115.4(3) . 2_655
O79 K4 O56 72.6(3) . 2_655
O61 K4 O56 124.9(3) . 2_655
O75 K4 O56 61.2(3) . 2_655
O5 K4 O56 153.7(3) 1_545 2_655
O65 K4 O56 103.8(2) 2_655 2_655
O33 K4 O56 65.7(2) 1_545 2_655
O89 K4 O9 66.2(3) . 1_545
O79 K4 O9 72.1(3) . 1_545
O61 K4 O9 119.3(3) . 1_545
O75 K4 O9 134.1(3) . 1_545
O5 K4 O9 52.5(2) 1_545 1_545
O65 K4 O9 121.1(3) 2_655 1_545
O33 K4 O9 51.1(2) 1_545 1_545
O56 K4 O9 112.9(3) 2_655 1_545
O89 K4 O58 149.8(3) . 2_655
O79 K4 O58 69.6(3) . 2_655
O61 K4 O58 92.8(3) . 2_655
O75 K4 O58 74.0(3) . 2_655
O5 K4 O58 123.5(2) 1_545 2_655
O65 K4 O58 53.1(2) 2_655 2_655
O33 K4 O58 113.6(3) 1_545 2_655
O56 K4 O58 51.0(2) 2_655 2_655
O9 K4 O58 141.5(3) 1_545 2_655
O89 K4 K14 69.1(3) . 2_655
O79 K4 K14 107.2(3) . 2_655
O61 K4 K14 110.1(3) . 2_655
O75 K4 K14 44.9(3) . 2_655
O5 K4 K14 143.8(2) 1_545 2_655
O65 K4 K14 141.5(2) 2_655 2_655
O33 K4 K14 48.9(2) 1_545 2_655
O56 K4 K14 46.4(2) 2_655 2_655
O9 K4 K14 95.8(2) 1_545 2_655
O58 K4 K14 91.8(2) 2_655 2_655
O89 K4 W8 78.3(3) . 1_545
O79 K4 W8 69.6(2) . 1_545
O61 K4 W8 101.1(2) . 1_545
O75 K4 W8 154.3(3) . 1_545
O5 K4 W8 24.67(18) 1_545 1_545
O65 K4 W8 93.05(19) 2_655 1_545
O33 K4 W8 79.53(17) 1_545 1_545
O56 K4 W8 133.8(2) 2_655 1_545
O9 K4 W8 29.19(14) 1_545 1_545
O58 K4 W8 131.45(18) 2_655 1_545
K14 K4 W8 124.80(17) 2_655 1_545
O91 K5' O88 107.8(8) . 2_665
O91 K5' O80 77.8(7) . .
O88 K5' O80 143.7(7) 2_665 .
O91 K5' O88' 100.0(8) . 2_665
O88 K5' O88' 20.8(5) 2_665 2_665
O80 K5' O88' 162.9(7) . 2_665
O91 K5' O5 86.1(8) . .
O88 K5' O5 129.7(7) 2_665 .
O80 K5' O5 85.9(5) . .
O88' K5' O5 111.0(7) 2_665 .
O91 K5' O54 81.2(8) . 1_565
O88 K5' O54 67.0(5) 2_665 1_565
O80 K5' O54 79.0(4) . 1_565
O88' K5' O54 83.9(6) 2_665 1_565
O5 K5' O54 162.0(5) . 1_565
O91 K5' O61 145.8(8) . 1_565
O88 K5' O61 105.8(6) 2_665 1_565
O80 K5' O61 71.1(4) . 1_565
O88' K5' O61 113.9(6) 2_665 1_565
O5 K5' O61 77.7(4) . 1_565
O54 K5' O61 106.1(5) 1_565 1_565
O91 K5' O76 50.6(7) . .
O88 K5' O76 88.1(6) 2_665 .
O80 K5' O76 119.1(5) . .
O88' K5' O76 69.1(6) 2_665 .
O5 K5' O76 63.5(4) . .
O54 K5' O76 115.9(5) 1_565 .
O61 K5' O76 137.9(6) 1_565 .
O91 K5' O65 142.9(9) . 2_665
O88 K5' O65 65.6(5) 2_665 2_665
O80 K5' O65 130.4(5) . 2_665
O88' K5' O65 60.2(5) 2_665 2_665
O5 K5' O65 74.5(4) . 2_665
O54 K5' O65 122.9(5) 1_565 2_665
O61 K5' O65 60.4(3) 1_565 2_665
O76 K5' O65 92.3(5) . 2_665
O91 K5' O59 127.5(9) . 1_565
O88 K5' O59 80.5(6) 2_665 1_565
O80 K5' O59 69.1(4) . 1_565
O88' K5' O59 100.4(6) 2_665 1_565
O5 K5' O59 128.9(5) . 1_565
O54 K5' O59 53.7(4) 1_565 1_565
O61 K5' O59 52.6(3) 1_565 1_565
O76 K5' O59 167.0(5) . 1_565
O65 K5' O59 88.7(4) 2_665 1_565
O91 K5' O87 17.1(8) . 1_665
O88 K5' O87 98.7(6) 2_665 1_665
O80 K5' O87 76.3(5) . 1_665
O88' K5' O87 96.6(6) 2_665 1_665
O5 K5' O87 102.9(6) . 1_665
O54 K5' O87 64.1(5) 1_565 1_665
O61 K5' O87 147.3(6) 1_565 1_665
O76 K5' O87 62.9(5) . 1_665
O65 K5' O87 151.9(6) 2_665 1_665
O59 K5' O87 112.5(6) 1_565 1_665
O91 K5' W12 100.8(8) . 1_565
O88 K5' W12 74.8(5) 2_665 1_565
O80 K5' W12 69.0(4) . 1_565
O88' K5' W12 95.2(6) 2_665 1_565
O5 K5' W12 151.5(5) . 1_565
O54 K5' W12 24.7(2) 1_565 1_565
O61 K5' W12 81.4(4) 1_565 1_565
O76 K5' W12 140.6(4) . 1_565
O65 K5' W12 111.4(4) 2_665 1_565
O59 K5' W12 29.5(2) 1_565 1_565
O87 K5' W12 84.5(5) 1_665 1_565
O61 K5 O65 68.7(4) 1_565 2_665
O61 K5 O88 116.5(6) 1_565 2_665
O65 K5 O88 70.9(5) 2_665 2_665
O61 K5 O88' 125.9(6) 1_565 2_665
O65 K5 O88' 64.8(5) 2_665 2_665
O88 K5 O88' 21.1(5) 2_665 2_665
O61 K5 O5 84.0(4) 1_565 .
O65 K5 O5 80.8(4) 2_665 .
O88 K5 O5 133.9(6) 2_665 .
O88' K5 O5 113.3(6) 2_665 .
O61 K5 O91 142.0(7) 1_565 .
O65 K5 O91 140.8(7) 2_665 .
O88 K5 O91 99.0(7) 2_665 .
O88' K5 O91 92.0(7) 2_665 .
O5 K5 O91 80.4(7) . .
O61 K5 O80 73.9(4) 1_565 .
O65 K5 O80 141.0(5) 2_665 .
O88 K5 O80 139.1(6) 2_665 .
O88' K5 O80 153.0(6) 2_665 .
O5 K5 O80 84.5(4) . .
O91 K5 O80 70.3(6) . .
O61 K5 O59 56.8(4) 1_565 1_565
O65 K5 O59 98.1(4) 2_665 1_565
O88 K5 O59 83.6(6) 2_665 1_565
O88' K5 O59 104.4(6) 2_665 1_565
O5 K5 O59 137.1(5) . 1_565
O91 K5 O59 118.9(7) . 1_565
O80 K5 O59 69.5(4) . 1_565
O61 K5 O54 109.5(5) 1_565 1_565
O65 K5 O54 128.8(4) 2_665 1_565
O88 K5 O54 64.9(5) 2_665 1_565
O88' K5 O54 81.1(5) 2_665 1_565
O5 K5 O54 150.0(5) . 1_565
O91 K5 O54 72.5(7) . 1_565
O80 K5 O54 74.3(4) . 1_565
O59 K5 O54 53.5(3) 1_565 1_565
O61 K5 O76 144.1(5) 1_565 .
O65 K5 O76 94.7(4) 2_665 .
O88 K5 O76 85.0(6) 2_665 .
O88' K5 O76 66.5(6) 2_665 .
O5 K5 O76 61.4(3) . .
O91 K5 O76 46.2(6) . .
O80 K5 O76 109.6(4) . .
O59 K5 O76 159.0(5) 1_565 .
O54 K5 O76 105.7(4) 1_565 .
O61 K5 W11 25.6(3) 1_565 1_565
O65 K5 W11 82.7(3) 2_665 1_565
O88 K5 W11 104.0(5) 2_665 1_565
O88' K5 W11 121.0(6) 2_665 1_565
O5 K5 W11 107.7(3) . 1_565
O91 K5 W11 136.0(7) . 1_565
O80 K5 W11 67.7(3) . 1_565
O59 K5 W11 31.3(2) 1_565 1_565
O54 K5 W11 84.0(3) 1_565 1_565
O76 K5 W11 169.1(4) . 1_565
O61 K5 W12 84.4(4) 1_565 1_565
O65 K5 W12 118.6(4) 2_665 1_565
O88 K5 W12 74.4(5) 2_665 1_565
O88' K5 W12 94.5(5) 2_665 1_565
O5 K5 W12 151.5(4) . 1_565
O91 K5 W12 93.1(7) . 1_565
O80 K5 W12 67.3(3) . 1_565
O59 K5 W12 28.5(2) 1_565 1_565
O54 K5 W12 25.2(2) 1_565 1_565
O76 K5 W12 130.7(4) . 1_565
W11 K5 W12 58.89(16) 1_565 1_565
O86 K6 O48 75.4(4) . .
O86 K6 O82 91.7(4) . 1_545
O48 K6 O82 93.0(3) . 1_545
O86 K6 O12 100.0(4) . 2_766
O48 K6 O12 73.7(3) . 2_766
O82 K6 O12 159.2(3) 1_545 2_766
O86 K6 O7 137.3(4) . 2_766
O48 K6 O7 119.4(3) . 2_766
O82 K6 O7 124.2(3) 1_545 2_766
O12 K6 O7 54.8(2) 2_766 2_766
O86 K6 O83 154.2(4) . .
O48 K6 O83 80.5(3) . .
O82 K6 O83 80.3(3) 1_545 .
O12 K6 O83 81.8(3) 2_766 .
O7 K6 O83 64.1(3) 2_766 .
O86 K6 O96 60.0(4) . 2_766
O48 K6 O96 109.7(3) . 2_766
O82 K6 O96 135.6(3) 1_545 2_766
O12 K6 O96 65.0(3) 2_766 2_766
O7 K6 O96 77.4(3) 2_766 2_766
O83 K6 O96 139.4(3) . 2_766
O86 K6 O1 118.1(4) . 2_766
O48 K6 O1 166.3(3) . 2_766
O82 K6 O1 84.5(3) 1_545 2_766
O12 K6 O1 104.6(3) 2_766 2_766
O7 K6 O1 53.1(3) 2_766 2_766
O83 K6 O1 85.8(3) . 2_766
O96 K6 O1 81.0(3) 2_766 2_766
O86 K6 O98 73.5(4) . 2_766
O48 K6 O98 140.9(4) . 2_766
O82 K6 O98 65.0(4) 1_545 2_766
O12 K6 O98 134.9(4) 2_766 2_766
O7 K6 O98 99.6(3) 2_766 2_766
O83 K6 O98 123.1(4) . 2_766
O96 K6 O98 73.9(4) 2_766 2_766
O1 K6 O98 49.1(3) 2_766 2_766
O86 K6 W3 127.1(3) . 2_766
O48 K6 W3 147.4(2) . 2_766
O82 K6 W3 107.8(2) 1_545 2_766
O12 K6 W3 78.74(18) 2_766 2_766
O7 K6 W3 28.00(18) 2_766 2_766
O83 K6 W3 78.6(2) . 2_766
O96 K6 W3 72.7(2) 2_766 2_766
O1 K6 W3 26.09(17) 2_766 2_766
O98 K6 W3 71.7(3) 2_766 2_766
O86 K6 W1 120.5(3) . 2_766
O48 K6 W1 92.4(2) . 2_766
O82 K6 W1 147.6(2) 1_545 2_766
O12 K6 W1 24.33(16) 2_766 2_766
O7 K6 W1 30.79(18) 2_766 2_766
O83 K6 W1 69.2(2) . 2_766
O96 K6 W1 71.2(2) 2_766 2_766
O1 K6 W1 82.80(19) 2_766 2_766
O98 K6 W1 123.9(3) 2_766 2_766
W3 K6 W1 56.75(5) 2_766 2_766
O86 K6 K13 38.6(3) . .
O48 K6 K13 46.3(3) . .
O82 K6 K13 71.9(3) 1_545 .
O12 K6 K13 107.1(3) 2_766 .
O7 K6 K13 161.9(3) 2_766 .
O83 K6 K13 116.0(3) . .
O96 K6 K13 96.4(3) 2_766 .
O1 K6 K13 143.5(3) 2_766 .
O98 K6 K13 94.9(3) 2_766 .
W3 K6 K13 164.5(2) 2_766 .
W1 K6 K13 131.1(2) 2_766 .
O68 K7' O90 80.7(11) 1_655 2_766
O68 K7' O41 75.9(9) 1_655 .
O90 K7' O41 144.4(15) 2_766 .
O68 K7' O28 122.8(15) 1_655 2_766
O90 K7' O28 86.0(12) 2_766 2_766
O41 K7' O28 84.6(12) . 2_766
O68 K7' O29 160.4(16) 1_655 2_766
O90 K7' O29 79.7(10) 2_766 2_766
O41 K7' O29 121.5(13) . 2_766
O28 K7' O29 56.0(6) 2_766 2_766
O68 K7' O85 82.7(10) 1_655 .
O90 K7' O85 90.0(12) 2_766 .
O41 K7' O85 112.8(13) . .
O28 K7' O85 153.1(13) 2_766 .
O29 K7' O85 97.1(11) 2_766 .
O68 K7' O73 59.7(8) 1_655 1_655
O90 K7' O73 81.7(11) 2_766 1_655
O41 K7' O73 63.4(9) . 1_655
O28 K7' O73 63.3(9) 2_766 1_655
O29 K7' O73 117.2(12) 2_766 1_655
O85 K7' O73 142.3(11) . 1_655
O68 K7' O84 68.6(8) 1_655 .
O90 K7' O84 131.0(13) 2_766 .
O41 K7' O84 62.8(8) . .
O28 K7' O84 142.7(15) 2_766 .
O29 K7' O84 125.8(12) 2_766 .
O85 K7' O84 50.0(7) . .
O73 K7' O84 111.5(10) 1_655 .
O68 K7' O83 138.2(14) 1_655 .
O90 K7' O83 138.2(12) 2_766 .
O41 K7' O83 74.2(10) . .
O28 K7' O83 82.6(9) 2_766 .
O29 K7' O83 60.6(6) 2_766 .
O85 K7' O83 82.8(10) . .
O73 K7' O83 126.6(13) 1_655 .
O84 K7' O83 72.0(9) . .
O68 K7' W2 144.9(14) 1_655 2_766
O90 K7' W2 85.1(9) 2_766 2_766
O41 K7' W2 99.0(10) . 2_766
O28 K7' W2 23.6(3) 2_766 2_766
O29 K7' W2 32.6(4) 2_766 2_766
O85 K7' W2 129.5(11) . 2_766
O73 K7' W2 86.6(9) 1_655 2_766
O84 K7' W2 140.3(12) . 2_766
O83 K7' W2 69.0(6) . 2_766
O68 K7' K13 64.9(8) 1_655 1_655
O90 K7' K13 48.9(7) 2_766 1_655
O41 K7' K13 135.4(10) . 1_655
O28 K7' K13 134.2(14) 2_766 1_655
O29 K7' K13 101.3(10) 2_766 1_655
O85 K7' K13 44.2(7) . 1_655
O73 K7' K13 109.5(10) 1_655 1_655
O84 K7' K13 83.1(8) . 1_655
O83 K7' K13 123.5(11) . 1_655
W2 K7' K13 125.2(10) 2_766 1_655
O68 K7' W5 140.0(14) 1_655 2_766
O90 K7' W5 66.1(8) 2_766 2_766
O41 K7' W5 143.8(11) . 2_766
O28 K7' W5 78.1(7) 2_766 2_766
O29 K7' W5 25.4(4) 2_766 2_766
O85 K7' W5 75.9(8) . 2_766
O73 K7' W5 131.2(11) 1_655 2_766
O84 K7' W5 117.4(10) . 2_766
O83 K7' W5 72.2(6) . 2_766
W2 K7' W5 56.2(4) 2_766 2_766
K13 K7' W5 76.3(7) 1_655 2_766
O85 K7 O41 119.2(7) . .
O85 K7 O90 93.6(7) . 2_766
O41 K7 O90 125.9(6) . 2_766
O85 K7 O68 84.7(6) . 1_655
O41 K7 O68 69.2(4) . 1_655
O90 K7 O68 72.8(4) 2_766 1_655
O85 K7 O28 163.2(7) . 2_766
O41 K7 O28 77.2(5) . 2_766
O90 K7 O28 77.7(5) 2_766 2_766
O68 K7 O28 105.9(5) 1_655 2_766
O85 K7 O29 109.2(6) . 2_766
O41 K7 O29 121.1(6) . 2_766
O90 K7 O29 79.2(5) 2_766 2_766
O68 K7 O29 149.5(6) 1_655 2_766
O28 K7 O29 55.4(4) 2_766 2_766
O85 K7 O83 95.4(6) . .
O41 K7 O83 77.4(4) . .
O90 K7 O83 145.3(6) 2_766 .
O68 K7 O83 141.4(6) 1_655 .
O28 K7 O83 84.4(5) 2_766 .
O29 K7 O83 66.2(4) 2_766 .
O85 K7 O84 55.1(6) . .
O41 K7 O84 64.2(4) . .
O90 K7 O84 131.7(6) 2_766 .
O68 K7 O84 68.9(4) 1_655 .
O28 K7 O84 140.6(6) 2_766 .
O29 K7 O84 141.4(6) 2_766 .
O83 K7 O84 79.6(5) . .
O85 K7 O31 58.0(5) . 2_766
O41 K7 O31 164.3(6) . 2_766
O90 K7 O31 69.4(5) 2_766 2_766
O68 K7 O31 123.5(6) 1_655 2_766
O28 K7 O31 105.3(5) 2_766 2_766
O29 K7 O31 53.6(3) 2_766 2_766
O83 K7 O31 87.3(4) . 2_766
O84 K7 O31 109.7(6) . 2_766
O85 K7 K13 45.6(5) . 1_655
O41 K7 K13 131.7(5) . 1_655
O90 K7 K13 49.5(4) 2_766 1_655
O68 K7 K13 64.2(4) 1_655 1_655
O28 K7 K13 127.3(6) 2_766 1_655
O29 K7 K13 105.7(5) 2_766 1_655
O83 K7 K13 137.2(6) . 1_655
O84 K7 K13 87.0(5) . 1_655
O31 K7 K13 59.3(3) 2_766 1_655
O85 K7 W5 83.9(5) . 2_766
O41 K7 W5 148.3(5) . 2_766
O90 K7 W5 68.6(4) 2_766 2_766
O68 K7 W5 138.9(5) 1_655 2_766
O28 K7 W5 79.6(4) 2_766 2_766
O29 K7 W5 27.8(2) 2_766 2_766
O83 K7 W5 79.1(3) . 2_766
O84 K7 W5 131.2(5) . 2_766
O31 K7 W5 26.36(19) 2_766 2_766
K13 K7 W5 79.9(3) 1_655 2_766
O85 K7 W2 140.5(6) . 2_766
O41 K7 W2 94.4(5) . 2_766
O90 K7 W2 81.1(5) 2_766 2_766
O68 K7 W2 129.3(5) 1_655 2_766
O28 K7 W2 24.7(2) 2_766 2_766
O29 K7 W2 31.4(2) 2_766 2_766
O83 K7 W2 70.9(4) . 2_766
O84 K7 W2 147.0(5) . 2_766
O31 K7 W2 83.9(4) 2_766 2_766
K13 K7 W2 124.9(5) 1_655 2_766
W5 K7 W2 57.6(2) 2_766 2_766
K10 K8 O37 65.1(3) 2_666 .
K10 K8 O12 86.1(3) 2_666 1_455
O37 K8 O12 82.1(3) . 1_455
K10 K8 O93 105.6(3) 2_666 2_666
O37 K8 O93 77.9(3) . 2_666
O12 K8 O93 149.4(4) 1_455 2_666
K10 K8 O25 138.2(3) 2_666 2_666
O37 K8 O25 156.0(4) . 2_666
O12 K8 O25 102.5(3) 1_455 2_666
O93 K8 O25 87.6(3) 2_666 2_666
K10 K8 O26 87.3(3) 2_666 2_666
O37 K8 O26 134.3(3) . 2_666
O12 K8 O26 134.1(3) 1_455 2_666
O93 K8 O26 75.6(3) 2_666 2_666
O25 K8 O26 57.2(3) 2_666 2_666
K10 K8 O23 86.1(2) 2_666 2_666
O37 K8 O23 146.0(3) . 2_666
O12 K8 O23 78.0(3) 1_455 2_666
O93 K8 O23 129.9(3) 2_666 2_666
O25 K8 O23 56.9(2) 2_666 2_666
O26 K8 O23 56.2(3) 2_666 2_666
K10 K8 O48 153.7(3) 2_666 2_666
O37 K8 O48 110.9(3) . 2_666
O12 K8 O48 67.6(3) 1_455 2_666
O93 K8 O48 98.4(3) 2_666 2_666
O25 K8 O48 52.0(3) 2_666 2_666
O26 K8 O48 109.2(3) 2_666 2_666
O23 K8 O48 86.5(3) 2_666 2_666
K10 K8 Fe1 105.5(2) 2_666 2_666
O37 K8 Fe1 167.4(3) . 2_666
O12 K8 Fe1 106.4(2) 1_455 2_666
O93 K8 Fe1 97.6(3) 2_666 2_666
O25 K8 Fe1 32.67(19) 2_666 2_666
O26 K8 Fe1 33.66(17) 2_666 2_666
O23 K8 Fe1 33.58(17) 2_666 2_666
O48 K8 Fe1 81.22(18) 2_666 2_666
K10 K8 W10 157.8(2) 2_666 2_666
O37 K8 W10 134.2(3) . 2_666
O12 K8 W10 86.6(2) 1_455 2_666
O93 K8 W10 91.0(3) 2_666 2_666
O25 K8 W10 25.78(19) 2_666 2_666
O26 K8 W10 82.82(19) 2_666 2_666
O23 K8 W10 71.88(19) 2_666 2_666
O48 K8 W10 26.43(15) 2_666 2_666
Fe1 K8 W10 56.88(7) 2_666 2_666
K10 K8 W1 72.15(16) 2_666 1_455
O37 K8 W1 88.4(2) . 1_455
O12 K8 W1 19.4(2) 1_455 1_455
O93 K8 W1 165.4(3) 2_666 1_455
O25 K8 W1 103.7(2) 2_666 1_455
O26 K8 W1 118.3(2) 2_666 1_455
O23 K8 W1 64.64(19) 2_666 1_455
O48 K8 W1 81.86(18) 2_666 1_455
Fe1 K8 W1 96.81(10) 2_666 1_455
W10 K8 W1 95.21(10) 2_666 1_455
K10 K8 K2 123.7(2) 2_666 2_666
O37 K8 K2 119.5(2) . 2_666
O12 K8 K2 147.8(3) 1_455 2_666
O93 K8 K2 41.7(3) 2_666 2_666
O25 K8 K2 47.98(18) 2_666 2_666
O26 K8 K2 47.47(18) 2_666 2_666
O23 K8 K2 91.0(2) 2_666 2_666
O48 K8 K2 81.71(18) 2_666 2_666
Fe1 K8 K2 57.48(8) 2_666 2_666
W10 K8 K2 61.20(8) 2_666 2_666
W1 K8 K2 151.33(12) 1_455 2_666
O78 K9 O88 41.9(4) 1_455 .
O78 K9 O75 75.8(3) 1_455 .
O88 K9 O75 108.7(5) . .
O78 K9 O63 129.3(3) 1_455 .
O88 K9 O63 100.3(5) . .
O75 K9 O63 95.6(4) . .
O78 K9 O55 62.1(3) 1_455 2_655
O88 K9 O55 88.5(5) . 2_655
O75 K9 O55 88.5(4) . 2_655
O63 K9 O55 168.5(3) . 2_655
O78 K9 O63 148.1(3) 1_455 2_655
O88 K9 O63 126.1(5) . 2_655
O75 K9 O63 125.2(4) . 2_655
O63 K9 O63 76.5(3) . 2_655
O55 K9 O63 92.3(3) 2_655 2_655
O78 K9 O58 113.7(3) 1_455 2_655
O88 K9 O58 142.7(5) . 2_655
O75 K9 O58 82.2(4) . 2_655
O63 K9 O58 114.3(3) . 2_655
O55 K9 O58 55.5(3) 2_655 2_655
O63 K9 O58 55.0(3) 2_655 2_655
O78 K9 O59 94.4(3) 1_455 2_655
O88 K9 O59 84.1(5) . 2_655
O75 K9 O59 142.0(4) . 2_655
O63 K9 O59 117.7(3) . 2_655
O55 K9 O59 55.5(3) 2_655 2_655
O63 K9 O59 54.0(3) 2_655 2_655
O58 K9 O59 68.2(3) 2_655 2_655
O78 K9 W16 84.4(2) 1_455 2_655
O88 K9 W16 117.5(5) . 2_655
O75 K9 W16 74.5(3) . 2_655
O63 K9 W16 142.1(3) . 2_655
O55 K9 W16 29.63(19) 2_655 2_655
O63 K9 W16 79.9(2) 2_655 2_655
O58 K9 W16 29.29(19) 2_655 2_655
O59 K9 W16 68.1(2) 2_655 2_655
O78 K9 W15 141.6(3) 1_455 2_655
O88 K9 W15 150.8(4) . 2_655
O75 K9 W15 97.9(3) . 2_655
O63 K9 W15 88.7(2) . 2_655
O55 K9 W15 80.1(2) 2_655 2_655
O63 K9 W15 29.5(2) 2_655 2_655
O58 K9 W15 28.92(19) 2_655 2_655
O59 K9 W15 67.2(2) 2_655 2_655
W16 K9 W15 57.71(9) 2_655 2_655
O78 K9 W12 69.37(18) 1_455 2_655
O88 K9 W12 75.9(4) . 2_655
O75 K9 W12 117.5(3) . 2_655
O63 K9 W12 146.3(3) . 2_655
O55 K9 W12 29.34(17) 2_655 2_655
O63 K9 W12 79.1(2) 2_655 2_655
O58 K9 W12 67.66(19) 2_655 2_655
O59 K9 W12 29.33(19) 2_655 2_655
W16 K9 W12 52.42(7) 2_655 2_655
W15 K9 W12 81.23(10) 2_655 2_655
O78 K9 W15 107.9(2) 1_455 .
O88 K9 W15 72.3(4) . .
O75 K9 W15 111.3(3) . .
O63 K9 W15 29.0(2) . .
O55 K9 W15 155.8(3) 2_655 .
O63 K9 W15 87.6(2) 2_655 .
O58 K9 W15 138.3(3) 2_655 .
O59 K9 W15 106.7(3) 2_655 .
W16 K9 W15 167.17(16) 2_655 .
W15 K9 W15 109.57(13) 2_655 .
W12 K9 W15 127.97(17) 2_655 .
K8 K10 O28 87.3(3) 2_666 .
K8 K10 O73 117.9(4) 2_666 2_666
O28 K10 O73 68.4(4) . 2_666
K8 K10 O37 59.1(2) 2_666 2_666
O28 K10 O37 108.9(3) . 2_666
O73 K10 O37 75.9(4) 2_666 2_666
K8 K10 O92 116.5(6) 2_666 2_766
O28 K10 O92 139.7(6) . 2_766
O73 K10 O92 71.7(7) 2_666 2_766
O37 K10 O92 65.1(6) 2_666 2_766
K8 K10 O24 139.3(3) 2_666 2_766
O28 K10 O24 102.1(3) . 2_766
O73 K10 O24 102.1(5) 2_666 2_766
O37 K10 O24 145.3(3) 2_666 2_766
O92 K10 O24 81.2(6) 2_766 2_766
K8 K10 O21 89.4(3) 2_666 2_766
O28 K10 O21 135.5(3) . 2_766
O73 K10 O21 147.0(5) 2_666 2_766
O37 K10 O21 107.1(3) 2_666 2_766
O92 K10 O21 79.8(6) 2_766 2_766
O24 K10 O21 56.3(3) 2_766 2_766
K8 K10 O73' 131.2(7) 2_666 2_666
O28 K10 O73' 86.8(8) . 2_666
O73 K10 O73' 20.8(7) 2_666 2_666
O37 K10 O73' 77.5(7) 2_666 2_666
O92 K10 O73' 53.0(9) 2_766 2_666
O24 K10 O73' 89.1(7) 2_766 2_666
O21 K10 O73' 126.3(8) 2_766 2_666
K8 K10 O92' 104.1(6) 2_666 2_766
O28 K10 O92' 150.7(6) . 2_766
O73 K10 O92' 82.5(7) 2_666 2_766
O37 K10 O92' 58.4(6) 2_666 2_766
O92 K10 O92' 13.8(7) 2_766 2_766
O24 K10 O92' 86.8(6) 2_766 2_766
O21 K10 O92' 72.4(6) 2_766 2_766
O73' K10 O92' 65.3(9) 2_666 2_766
K8 K10 O23 88.4(2) 2_666 2_766
O28 K10 O23 80.5(3) . 2_766
O73 K10 O23 136.9(5) 2_666 2_766
O37 K10 O23 144.7(3) 2_666 2_766
O92 K10 O23 128.8(5) 2_766 2_766
O24 K10 O23 55.2(2) 2_766 2_766
O21 K10 O23 55.0(3) 2_766 2_766
O73' K10 O23 137.8(8) 2_666 2_766
O92' K10 O23 125.9(6) 2_766 2_766
K8 K10 Fe1 107.3(2) 2_666 2_766
O28 K10 Fe1 108.0(3) . 2_766
O73 K10 Fe1 134.1(4) 2_666 2_766
O37 K10 Fe1 139.6(3) 2_666 2_766
O92 K10 Fe1 95.9(5) 2_766 2_766
O24 K10 Fe1 32.14(18) 2_766 2_766
O21 K10 Fe1 32.58(19) 2_766 2_766
O73' K10 Fe1 120.6(7) 2_666 2_766
O92' K10 Fe1 94.4(5) 2_766 2_766
O23 K10 Fe1 32.92(17) 2_766 2_766
K8 K10 W2 73.25(17) 2_666 .
O28 K10 W2 20.39(18) . .
O73 K10 W2 88.3(4) 2_666 .
O37 K10 W2 111.6(2) 2_666 .
O92 K10 W2 160.0(6) 2_766 .
O24 K10 W2 102.9(2) 2_766 .
O21 K10 W2 119.0(2) 2_766 .
O73' K10 W2 107.2(8) 2_666 .
O92' K10 W2 167.9(5) 2_766 .
O23 K10 W2 66.2(2) 2_766 .
Fe1 K10 W2 97.62(13) 2_766 .
K11 K11 O71 67.9(4) 2_665 .
K11 K11 O71 67.1(4) 2_665 2_665
O71 K11 O71 135.0(3) . 2_665
K11 K11 O20 68.4(3) 2_665 2_665
O71 K11 O20 93.6(3) . 2_665
O71 K11 O20 69.9(3) 2_665 2_665
K11 K11 O20 68.2(3) 2_665 .
O71 K11 O20 70.1(3) . .
O71 K11 O20 93.1(3) 2_665 .
O20 K11 O20 136.6(3) 2_665 .
K11 K11 O72 128.8(5) 2_665 .
O71 K11 O72 61.1(3) . .
O71 K11 O72 163.6(4) 2_665 .
O20 K11 O72 109.8(3) 2_665 .
O20 K11 O72 97.2(3) . .
K11 K11 O39 127.1(4) 2_665 2_665
O71 K11 O39 110.3(3) . 2_665
O71 K11 O39 96.7(3) 2_665 2_665
O20 K11 O39 58.8(3) 2_665 2_665
O20 K11 O39 164.3(3) . 2_665
O72 K11 O39 70.7(3) . 2_665
K11 K11 O70 131.1(5) 2_665 2_665
O71 K11 O70 160.9(3) . 2_665
O71 K11 O70 64.1(3) 2_665 2_665
O20 K11 O70 96.1(3) 2_665 2_665
O20 K11 O70 112.3(3) . 2_665
O72 K11 O70 100.0(3) . 2_665
O39 K11 O70 62.0(3) 2_665 2_665
K11 K11 O18 130.1(4) 2_665 .
O71 K11 O18 96.7(3) . .
O71 K11 O18 112.0(3) 2_665 .
O20 K11 O18 161.3(3) 2_665 .
O20 K11 O18 61.9(3) . .
O72 K11 O18 62.7(3) . .
O39 K11 O18 102.8(3) 2_665 .
O70 K11 O18 69.8(3) 2_665 .
K11 K11 Fe2' 100.0(4) 2_665 .
O71 K11 Fe2' 32.87(19) . .
O71 K11 Fe2' 165.3(3) 2_665 .
O20 K11 Fe2' 112.9(3) 2_665 .
O20 K11 Fe2' 74.9(2) . .
O72 K11 Fe2' 30.84(19) . .
O39 K11 Fe2' 96.9(2) 2_665 .
O70 K11 Fe2' 128.1(3) 2_665 .
O18 K11 Fe2' 70.3(2) . .
K11 K11 W18 99.1(3) 2_665 2_665
O71 K11 W18 113.8(3) . 2_665
O71 K11 W18 73.7(2) 2_665 2_665
O20 K11 W18 31.81(18) 2_665 2_665
O20 K11 W18 164.8(3) . 2_665
O72 K11 W18 97.4(3) . 2_665
O39 K11 W18 30.32(17) 2_665 2_665
O70 K11 W18 69.2(2) 2_665 2_665
O18 K11 W18 129.6(2) . 2_665
Fe2' K11 W18 116.74(18) . 2_665
O18 K12 O70 75.7(3) . 2_665
O18 K12 O76 92.4(4) . .
O70 K12 O76 138.3(4) 2_665 .
O18 K12 O67 119.3(4) . 2_665
O70 K12 O67 58.7(3) 2_665 2_665
O76 K12 O67 148.3(4) . 2_665
O18 K12 O10 57.4(3) . .
O70 K12 O10 120.8(4) 2_665 .
O76 K12 O10 81.6(3) . .
O67 K12 O10 114.1(3) 2_665 .
O18 K12 O50 65.0(3) . 2_765
O70 K12 O50 62.1(3) 2_665 2_765
O76 K12 O50 76.6(4) . 2_765
O67 K12 O50 115.4(3) 2_665 2_765
O10 K12 O50 116.7(3) . 2_765
O18 K12 O65 159.4(4) . 2_665
O70 K12 O65 109.2(3) 2_665 2_665
O76 K12 O65 95.9(4) . 2_665
O67 K12 O65 54.3(3) 2_665 2_665
O10 K12 O65 105.3(3) . 2_665
O50 K12 O65 135.3(4) 2_765 2_665
O18 K12 O79 91.2(3) . 1_565
O70 K12 O79 94.2(3) 2_665 1_565
O76 K12 O79 126.3(4) . 1_565
O67 K12 O79 57.9(3) 2_665 1_565
O10 K12 O79 56.6(3) . 1_565
O50 K12 O79 149.1(4) 2_765 1_565
O65 K12 O79 68.7(3) 2_665 1_565
O18 K12 O88' 146.1(5) . 2_665
O70 K12 O88' 103.7(5) 2_665 2_665
O76 K12 O88' 65.0(5) . 2_665
O67 K12 O88' 86.2(4) 2_665 2_665
O10 K12 O88' 135.5(4) . 2_665
O50 K12 O88' 84.4(5) 2_765 2_665
O65 K12 O88' 53.6(4) 2_665 2_665
O79 K12 O88' 122.4(5) 1_565 2_665
O18 K12 W15 146.7(3) . 2_665
O70 K12 W15 81.9(2) 2_665 2_665
O76 K12 W15 120.4(4) . 2_665
O67 K12 W15 28.04(19) 2_665 2_665
O10 K12 W15 118.2(3) . 2_665
O50 K12 W15 124.2(3) 2_765 2_665
O65 K12 W15 27.55(16) 2_665 2_665
O79 K12 W15 65.9(2) 1_565 2_665
O88' K12 W15 63.3(4) 2_665 2_665
O18 K12 W17' 94.8(3) . 2_665
O70 K12 W17' 28.81(19) 2_665 2_665
O76 K12 W17' 159.9(4) . 2_665
O67 K12 W17' 30.38(18) 2_665 2_665
O10 K12 W17' 118.0(3) . 2_665
O50 K12 W17' 89.6(2) 2_765 2_665
O65 K12 W17' 83.7(2) 2_665 2_665
O79 K12 W17' 72.3(2) 1_565 2_665
O88' K12 W17' 99.6(4) 2_665 2_665
W15 K12 W17' 56.26(9) 2_665 2_665
O18 K12 Fe2 94.8(3) . 2_665
O70 K12 Fe2 28.81(19) 2_665 2_665
O76 K12 Fe2 159.9(4) . 2_665
O67 K12 Fe2 30.38(18) 2_665 2_665
O10 K12 Fe2 118.0(3) . 2_665
O50 K12 Fe2 89.6(2) 2_765 2_665
O65 K12 Fe2 83.7(2) 2_665 2_665
O79 K12 Fe2 72.3(2) 1_565 2_665
O88' K12 Fe2 99.6(4) 2_665 2_665
W15 K12 Fe2 56.26(9) 2_665 2_665
W17' K12 Fe2 0.00(4) 2_665 2_665
O85 K13 O62 98.7(6) 1_455 .
O85 K13 O89 104.5(8) 1_455 .
O62 K13 O89 100.8(5) . .
O85 K13 O86 109.3(7) 1_455 .
O62 K13 O86 151.8(7) . .
O89 K13 O86 76.2(5) . .
O85 K13 O90 91.8(6) 1_455 2_666
O62 K13 O90 100.4(6) . 2_666
O89 K13 O90 150.9(6) . 2_666
O86 K13 O90 75.6(5) . 2_666
O85 K13 O48 154.1(7) 1_455 .
O62 K13 O48 85.4(5) . .
O89 K13 O48 99.7(5) . .
O86 K13 O48 67.8(5) . .
O90 K13 O48 62.4(4) 2_666 .
O85 K13 O75 61.8(6) 1_455 .
O62 K13 O75 59.6(4) . .
O89 K13 O75 68.3(5) . .
O86 K13 O75 138.3(7) . .
O90 K13 O75 140.6(6) 2_666 .
O48 K13 O75 138.1(5) . .
O85 K13 K7 46.0(5) 1_455 1_455
O62 K13 K7 94.3(4) . 1_455
O89 K13 K7 149.0(7) . 1_455
O86 K13 K7 102.3(5) . 1_455
O90 K13 K7 47.3(4) 2_666 1_455
O48 K13 K7 108.4(5) . 1_455
O75 K13 K7 97.4(5) . 1_455
O85 K13 K7' 52.4(8) 1_455 1_455
O62 K13 K7' 90.3(6) . 1_455
O89 K13 K7' 156.1(8) . 1_455
O86 K13 K7' 103.6(7) . 1_455
O90 K13 K7' 42.4(6) 2_666 1_455
O48 K13 K7' 102.2(7) . 1_455
O75 K13 K7' 100.4(7) . 1_455
K7 K13 K7' 7.1(7) 1_455 1_455
O85 K13 W14 93.1(5) 1_455 .
O62 K13 W14 28.5(3) . .
O89 K13 W14 129.0(5) . .
O86 K13 W14 141.5(6) . .
O90 K13 W14 72.6(4) 2_666 .
O48 K13 W14 78.3(4) . .
O75 K13 W14 79.8(4) . .
K7 K13 W14 70.9(3) 1_455 .
K7' K13 W14 65.5(5) 1_455 .
O85 K13 W11 117.9(6) 1_455 .
O62 K13 W11 25.0(2) . .
O89 K13 W11 80.3(4) . .
O86 K13 W11 131.1(6) . .
O90 K13 W11 113.5(5) 2_666 .
O48 K13 W11 74.9(3) . .
O75 K13 W11 63.7(3) . .
K7 K13 W11 119.1(4) 1_455 .
K7' K13 W11 114.5(6) 1_455 .
W14 K13 W11 49.61(16) . .
O85 K13 W10 145.9(6) 1_455 .
O62 K13 W10 61.2(3) . .
O89 K13 W10 106.2(5) . .
O86 K13 W10 92.3(5) . .
O90 K13 W10 67.7(4) 2_666 .
O48 K13 W10 24.51(19) . .
O75 K13 W10 117.6(4) . .
K7 K13 W10 104.8(4) 1_455 .
K7' K13 W10 97.7(6) 1_455 .
W14 K13 W10 55.6(2) . .
W11 K13 W10 54.44(19) . .
K14 K14' O99' 108.8(17) . 2_665
K14 K14' O99 86.4(10) . 2_665
O99' K14' O99 22.4(15) 2_665 2_665
K14 K14' O97 86.7(10) . 2_765
O99' K14' O97 93.3(14) 2_665 2_765
O99 K14' O97 92.2(7) 2_665 2_765
K14 K14' O33 92.8(8) . 2_665
O99' K14' O33 82.9(14) 2_665 2_665
O99 K14' O33 83.7(7) 2_665 2_665
O97 K14' O33 175.8(6) 2_765 2_665
K14 K14' O56 71.2(8) . .
O99' K14' O56 159.9(14) 2_665 .
O99 K14' O56 149.3(8) 2_665 .
O97 K14' O56 106.6(6) 2_765 .
O33 K14' O56 77.0(4) 2_665 .
K14 K14' O11 150.9(10) . 2_765
O99' K14' O11 99.0(16) 2_665 2_765
O99 K14' O11 121.2(8) 2_665 2_765
O97 K14' O11 100.3(5) 2_765 2_765
O33 K14' O11 82.1(5) 2_665 2_765
O56 K14' O11 79.7(4) . 2_765
K14 K14' O3 150.3(9) . 2_765
O99' K14' O3 62.5(13) 2_665 2_765
O99 K14' O3 82.2(7) 2_665 2_765
O97 K14' O3 66.5(5) 2_765 2_765
O33 K14' O3 113.0(6) 2_665 2_765
O56 K14' O3 127.3(5) . 2_765
O11 K14' O3 53.0(3) 2_765 2_765
K14 K14' W4 157.2(10) . 2_765
O99' K14' W4 89.0(14) 2_665 2_765
O99 K14' W4 110.7(7) 2_665 2_765
O97 K14' W4 77.9(5) 2_765 2_765
O33 K14' W4 103.7(5) 2_665 2_765
O56 K14' W4 97.0(4) . 2_765
O11 K14' W4 25.1(2) 2_765 2_765
O3 K14' W4 30.9(2) 2_765 2_765
K14 K14' K3 111.4(8) . 2_765
O99' K14' K3 118.3(15) 2_665 2_765
O99 K14' K3 130.3(7) 2_665 2_765
O97 K14' K3 133.1(5) 2_765 2_765
O33 K14' K3 50.8(3) 2_665 2_765
O56 K14' K3 47.9(3) . 2_765
O11 K14' K3 44.7(2) 2_765 2_765
O3 K14' K3 96.8(4) 2_765 2_765
W4 K14' K3 69.6(2) 2_765 2_765
K14 K14' K4 50.7(7) . 2_655
O99' K14' K4 115.1(13) 2_665 2_655
O99 K14' K4 101.0(6) 2_665 2_655
O97 K14' K4 133.7(6) 2_765 2_655
O33 K14' K4 47.5(3) 2_665 2_655
O56 K14' K4 48.6(3) . 2_655
O11 K14' K4 109.7(3) 2_765 2_655
O3 K14' K4 158.8(4) 2_765 2_655
W4 K14' K4 134.4(3) 2_765 2_655
K3 K14' K4 64.96(16) 2_765 2_655
K14' K14 O99' 41.4(11) . 2_665
K14' K14 O75 158.0(10) . 2_655
O99' K14 O75 157.2(11) 2_665 2_655
K14' K14 O99 70.8(9) . 2_665
O99' K14 O99 29.4(10) 2_665 2_665
O75 K14 O99 128.9(8) 2_655 2_665
K14' K14 O97 70.6(9) . 2_765
O99' K14 O97 77.1(10) 2_665 2_765
O75 K14 O97 116.0(6) 2_655 2_765
O99 K14 O97 85.9(6) 2_665 2_765
K14' K14 O56 87.5(9) . .
O99' K14 O56 125.7(11) 2_665 .
O75 K14 O56 70.5(4) 2_655 .
O99 K14 O56 149.9(7) 2_665 .
O97 K14 O56 106.8(5) 2_765 .
K14' K14 O33 65.7(8) . 2_665
O99' K14 O33 67.9(10) 2_665 2_665
O75 K14 O33 106.2(5) 2_655 2_665
O99 K14 O33 76.5(6) 2_665 2_665
O97 K14 O33 136.1(6) 2_765 2_665
O56 K14 O33 75.6(3) . 2_665
K14' K14 O85 130.7(9) . 2_755
O99' K14 O85 100.1(11) 2_665 2_755
O75 K14 O85 69.3(6) 2_655 2_755
O99 K14 O85 76.6(7) 2_665 2_755
O97 K14 O85 71.2(6) 2_765 2_755
O56 K14 O85 133.1(6) . 2_755
O33 K14 O85 139.1(6) 2_665 2_755
K14' K14 O87 113.5(11) . 2_655
O99' K14 O87 136.4(10) 2_665 2_655
O75 K14 O87 60.7(5) 2_655 2_655
O99 K14 O87 137.7(7) 2_665 2_655
O97 K14 O87 59.5(5) 2_765 2_655
O56 K14 O87 69.7(5) . 2_655
O33 K14 O87 145.3(5) 2_665 2_655
O85 K14 O87 70.0(6) 2_755 2_655
K14' K14 K4 116.5(8) . 2_655
O99' K14 K4 120.8(9) 2_665 2_655
O75 K14 K4 50.5(3) 2_655 2_655
O99 K14 K4 113.5(6) 2_665 2_655
O97 K14 K4 160.5(4) 2_765 2_655
O56 K14 K4 57.4(3) . 2_655
O33 K14 K4 55.8(2) 2_665 2_655
O85 K14 K4 109.9(5) 2_755 2_655
O87 K14 K4 102.0(5) 2_655 2_655
K14' K14 K13 146.9(9) . 2_655
O99' K14 K13 105.7(10) 2_665 2_655
O75 K14 K13 52.8(4) 2_655 2_655
O99 K14 K13 76.4(6) 2_665 2_655
O97 K14 K13 111.9(5) 2_765 2_655
O56 K14 K13 120.8(4) . 2_655
O33 K14 K13 102.7(4) 2_665 2_655
O85 K14 K13 40.8(4) 2_755 2_655
O87 K14 K13 93.7(5) 2_655 2_655
K4 K14 K13 72.8(3) 2_655 2_655
K14' K14 K3 55.8(7) . 2_765
O99' K14 K3 86.9(10) 2_665 2_765
O75 K14 K3 103.7(4) 2_655 2_765
O99 K14 K3 109.9(6) 2_665 2_765
O97 K14 K3 111.7(5) 2_765 2_765
O56 K14 K3 40.2(3) . 2_765
O33 K14 K3 43.2(2) 2_665 2_765
O85 K14 K3 172.9(5) 2_755 2_765
O87 K14 K3 105.5(5) 2_655 2_765
K4 K14 K3 65.09(16) 2_655 2_765
K13 K14 K3 136.4(3) 2_655 2_765
W3 O1 K6 99.6(4) . 2_766
W3 O2 W8 120.4(5) . .
W3 O3 W4 117.4(4) . .
W3 O3 K14' 143.0(5) . 2_765
W4 O3 K14' 90.7(3) . 2_765
W4 O4 W8 118.7(4) . .
W8 O5 K5 161.5(5) . .
W8 O5 K5' 154.2(5) . .
K5 O5 K5' 7.8(3) . .
W8 O5 K4 109.6(4) . 1_565
K5 O5 K4 88.1(3) . 1_565
K5' O5 K4 95.8(3) . 1_565
W5 O6 W3 153.1(5) . .
W3 O7 W1 143.6(5) . .
W3 O7 K6 102.1(4) . 2_766
W1 O7 K6 100.2(3) . 2_766
Si2 O8 W3 123.2(4) . .
Si2 O8 W8 123.0(4) . .
W3 O8 W8 94.6(3) . .
Si2 O8 W4 126.3(5) . .
W3 O8 W4 90.1(3) . .
W8 O8 W4 90.0(3) . .
W8 O9 W7 150.7(5) . .
W8 O9 K4 94.4(3) . 1_565
W7 O9 K4 99.5(3) . 1_565
W8 O10 Fe3 141.7(5) . .
W8 O10 K12 106.3(4) . .
Fe3 O10 K12 98.5(3) . .
W4 O11 K3 163.7(5) . .
W4 O11 K14' 107.3(5) . 2_765
K3 O11 K14' 86.3(3) . 2_765
W1 O12 K8 128.7(5) . 1_655
W1 O12 K6 110.6(4) . 2_766
K8 O12 K6 114.0(3) 1_655 2_766
W1 O13 W4 149.9(5) . .
W1 O13 K1 106.2(4) . .
W4 O13 K1 96.6(3) . .
W4 O14 Fe3 138.3(5) . .
W4 O14 K1 107.1(3) . .
Fe3 O14 K1 106.6(4) . .
W2 O15 W1 115.0(4) . .
Si2 O16 W2 128.6(5) . .
Si2 O16 W1 128.3(5) . .
W2 O16 W1 95.1(3) . .
Si2 O17 Fe3 122.2(5) . .
Si2 O17 Fe3' 127.4(4) . .
Fe3 O17 Fe3' 91.9(3) . .
Fe3 O18 K12 113.7(4) . .
Fe3 O18 K11 94.5(3) . .
K12 O18 K11 96.3(3) . .
Fe2' O19 Fe3 139.3(5) . .
Fe2' O19 K1 112.0(4) . .
Fe3 O19 K1 105.7(4) . .
Fe3' O20 Fe3 112.6(4) . .
Fe3' O20 K11 95.7(4) . 2_665
Fe3 O20 K11 141.6(4) . 2_665
Fe3' O20 K11 136.8(4) . .
Fe3 O20 K11 100.6(3) . .
K11 O20 K11 43.4(3) 2_665 .
W1 O21 Fe1 143.4(5) . .
W1 O21 K10 116.9(4) . 2_766
Fe1 O21 K10 93.6(3) . 2_766
W1 O21 K1 107.9(3) . .
Fe1 O21 K1 91.9(3) . .
K10 O21 K1 87.9(2) 2_766 .
Fe1 O22 K2 92.5(3) . .
Fe1 O22 K1 91.6(3) . .
K2 O22 K1 175.8(3) . .
Fe1 O23 K8 86.9(3) . 2_666
Fe1 O23 K10 86.6(4) . 2_766
K8 O23 K10 173.2(3) 2_666 2_766
W9 O24 Fe1 140.9(5) . .
W9 O24 K10 115.1(4) . 2_766
Fe1 O24 K10 94.9(3) . 2_766
W9 O24 K1 110.5(3) . .
Fe1 O24 K1 93.6(3) . .
K10 O24 K1 89.1(3) 2_766 .
W10 O25 Fe1 142.9(5) . .
W10 O25 K8 111.6(4) . 2_666
Fe1 O25 K8 95.6(3) . 2_666
W10 O25 K2 110.9(3) . .
Fe1 O25 K2 93.8(3) . .
K8 O25 K2 88.6(2) 2_666 .
W2 O26 Fe1 142.2(5) . .
W2 O26 K8 119.9(4) . 2_666
Fe1 O26 K8 92.0(3) . 2_666
W2 O26 K2 106.6(3) . .
Fe1 O26 K2 93.6(3) . .
K8 O26 K2 87.4(3) 2_666 .
W6 O27 W2 147.8(5) . .
W6 O27 K2 100.8(3) . .
W2 O27 K2 106.6(3) . .
W2 O28 K7' 117.9(9) . 2_766
W2 O28 K10 125.2(5) . .
K7' O28 K10 110.0(8) 2_766 .
W2 O28 K7 110.1(5) . 2_766
K7' O28 K7 8.4(9) 2_766 2_766
K10 O28 K7 115.2(4) . 2_766
W5 O29 W2 144.9(5) . .
W5 O29 K7 104.3(5) . 2_766
W2 O29 K7 100.4(4) . 2_766
W5 O29 K7' 108.6(8) . 2_766
W2 O29 K7' 93.1(8) . 2_766
K7 O29 K7' 8.8(9) 2_766 2_766
Si2 O30 W7 124.4(4) . .
Si2 O30 W5 121.7(4) . .
W7 O30 W5 95.2(3) . .
Si2 O30 W6 125.6(5) . .
W7 O30 W6 90.1(3) . .
W5 O30 W6 90.5(3) . .
W5 O31 K7 96.8(5) . 2_766
W7 O32 W5 120.9(5) . .
W7 O33 K14' 156.7(6) . 2_665
W7 O33 K14 164.5(5) . 2_665
K14' O33 K14 21.5(3) 2_665 2_665
W7 O33 K3 98.4(4) . 1_455
K14' O33 K3 87.5(3) 2_665 1_455
K14 O33 K3 96.8(3) 2_665 1_455
W7 O33 K4 107.6(4) . 1_565
K14' O33 K4 94.7(4) 2_665 1_565
K14 O33 K4 75.3(3) 2_665 1_565
K3 O33 K4 90.6(2) 1_455 1_565
W6 O34 W5 116.8(4) . .
W7 O35 Fe3' 148.2(5) . .
W7 O35 K3 100.2(3) . 1_455
Fe3' O35 K3 98.8(3) . 1_455
W6 O36 W7 116.8(4) . .
W6 O37 K8 145.5(6) . .
W6 O37 K10 158.1(5) . 2_666
K8 O37 K10 55.8(2) . 2_666
W6 O38 Fe3' 149.1(6) . .
W6 O38 K2 101.1(3) . .
Fe3' O38 K2 106.3(3) . .
Fe3' O39 K3 111.5(4) . 1_455
Fe3' O39 K11 95.1(4) . 2_665
K3 O39 K11 100.3(3) 1_455 2_665
Fe3' O40 Fe2 138.3(5) . .
Fe3' O40 K2 112.2(3) . .
Fe2 O40 K2 105.5(4) . .
W9 O41 K7' 153.4(9) . .
W9 O41 K7 145.3(6) . .
K7' O41 K7 9.5(10) . .
W13 O42 W9 147.0(5) . .
W13 O42 K1 99.2(4) . .
W9 O42 K1 107.8(3) . .
W12 O43 W9 145.2(5) . .
Si1 O44 W10 127.9(5) . .
Si1 O44 W9 128.4(5) . .
W10 O44 W9 95.4(3) . .
W9 O45 W10 115.8(4) . .
W11 O46 W10 143.1(5) . .
W10 O47 W14 149.4(5) . .
W10 O47 K2 105.2(4) . .
W14 O47 K2 95.9(3) . .
W10 O48 K6 142.7(5) . .
W10 O48 K13 105.7(4) . .
K6 O48 K13 94.8(4) . .
W10 O48 K8 93.6(4) . 2_666
K6 O48 K8 102.0(3) . 2_666
K13 O48 K8 121.4(4) . 2_666
W13 O49 Fe2' 147.5(5) . .
W13 O49 K1 103.2(3) . .
Fe2' O49 K1 104.8(3) . .
W13 O50 K12 124.0(5) . 2_765
W12 O51 W13 117.8(4) . .
W16 O52 W13 117.2(5) . .
Si1 O53 W12 123.7(5) . .
Si1 O53 W16 124.5(4) . .
W12 O53 W16 95.5(3) . .
Si1 O53 W13 123.8(5) . .
W12 O53 W13 89.9(3) . .
W16 O53 W13 89.7(3) . .
W12 O54 K5' 110.8(5) . 1_545
W12 O54 K5 105.5(5) . 1_545
K5' O54 K5 6.6(3) 1_545 1_545
W16 O55 W12 120.1(4) . .
W16 O55 K9 104.5(4) . 2_655
W12 O55 K9 105.7(4) . 2_655
W16 O56 K14 157.8(6) . .
W16 O56 K14' 163.5(5) . .
K14 O56 K14' 21.3(3) . .
W16 O56 K3 99.4(4) . 2_765
K14 O56 K3 102.5(4) . 2_765
K14' O56 K3 84.9(4) . 2_765
W16 O56 K4 107.0(4) . 2_655
K14 O56 K4 76.2(3) . 2_655
K14' O56 K4 88.6(3) . 2_655
K3 O56 K4 92.0(2) 2_765 2_655
W16 O57 Fe2' 146.6(4) . .
W16 O57 K3 97.5(3) . 2_765
Fe2' O57 K3 101.7(4) . 2_765
W16 O58 W15 149.3(5) . .
W16 O58 K9 103.0(4) . 2_655
W15 O58 K9 104.3(4) . 2_655
W16 O58 K4 100.2(3) . 2_655
W15 O58 K4 94.6(3) . 2_655
K9 O58 K4 87.9(3) 2_655 2_655
W12 O59 W11 154.1(6) . .
W12 O59 K5 102.8(4) . 1_545
W11 O59 K5 94.3(4) . 1_545
W12 O59 K9 99.8(4) . 2_655
W11 O59 K9 101.9(4) . 2_655
K5 O59 K9 81.4(3) 1_545 2_655
W12 O59 K5' 96.5(4) . 1_545
W11 O59 K5' 99.3(5) . 1_545
K5 O59 K5' 6.8(3) 1_545 1_545
K9 O59 K5' 84.8(4) 2_655 1_545
Si1 O60 Fe2 123.1(5) . .
Si1 O60 Fe2' 127.7(5) . .
Fe2 O60 Fe2' 91.4(3) . .
W11 O61 K5 112.5(6) . 1_545
W11 O61 K4 153.1(6) . .
K5 O61 K4 92.9(4) 1_545 .
W11 O61 K5' 110.8(6) . 1_545
K5 O61 K5' 4.6(4) 1_545 1_545
K4 O61 K5' 95.1(4) . 1_545
W11 O62 W14 117.9(5) . .
W11 O62 K13 117.0(5) . .
W14 O62 K13 109.3(5) . .
W15 O63 W11 121.1(5) . .
W15 O63 K9 107.2(4) . .
W11 O63 K9 112.1(4) . .
W15 O63 K9 104.4(4) . 2_655
W11 O63 K9 107.0(4) . 2_655
K9 O63 K9 103.5(3) . 2_655
Si1 O64 W15 124.0(5) . .
Si1 O64 W11 123.0(4) . .
W15 O64 W11 95.8(3) . .
Si1 O64 W14 125.0(5) . .
W15 O64 W14 89.7(3) . .
W11 O64 W14 89.7(3) . .
W15 O65 K5 159.6(6) . 2_665
W15 O65 K4 110.2(4) . 2_655
K5 O65 K4 89.8(3) 2_665 2_655
W15 O65 K5' 158.1(5) . 2_665
K5 O65 K5' 3.8(4) 2_665 2_665
K4 O65 K5' 91.8(3) 2_655 2_665
W15 O65 K12 95.9(4) . 2_665
K5 O65 K12 85.9(3) 2_665 2_665
K4 O65 K12 94.8(3) 2_655 2_665
K5' O65 K12 82.4(3) 2_665 2_665
W14 O66 W15 117.0(4) . .
W15 O67 Fe2 141.5(4) . .
W15 O67 K12 101.8(4) . 2_665
Fe2 O67 K12 102.6(4) . 2_665
W14 O68 K7' 152.6(10) . 1_455
W14 O68 K7 153.4(6) . 1_455
K7' O68 K7 8.5(11) 1_455 1_455
W14 O69 Fe2 139.5(5) . .
W14 O69 K2 108.7(3) . .
Fe2 O69 K2 105.2(4) . .
Fe2 O70 K12 110.0(4) . 2_665
Fe2 O70 K11 91.7(3) . 2_665
K12 O70 K11 96.0(3) 2_665 2_665
Fe2' O71 Fe2 112.3(4) . .
Fe2' O71 K11 95.9(4) . .
Fe2 O71 K11 144.0(4) . .
Fe2' O71 K11 139.2(5) . 2_665
Fe2 O71 K11 101.1(4) . 2_665
K11 O71 K11 45.0(3) . 2_665
Fe2' O72 K11 94.6(4) . .
Fe2' O72 K3 110.6(5) . 2_765
K11 O72 K3 98.1(3) . 2_765
O73' O73 K2 100(2) . .
O73' O73 K10 93(2) . 2_666
K2 O73 K10 130.6(7) . 2_666
O73' O73 K7' 119(2) . 1_455
K2 O73 K7' 119.3(9) . 1_455
K10 O73 K7' 94.3(8) 2_666 1_455
O73 O73' O77 176(4) . .
O73 O73' K10 66(2) . 2_666
O77 O73' K10 111.3(19) . 2_666
O73 O73' K2 59.8(19) . .
O77 O73' K2 124(2) . .
K10 O73' K2 109.0(11) 2_666 .
O74 O74' K1 85(4) . .
O74 O74' K3 137(4) . .
K1 O74' K3 137.6(12) . .
O74' O74 K1 81(4) . .
K14 O75 K9 139.5(6) 2_655 .
K14 O75 K4 84.6(5) 2_655 .
K9 O75 K4 100.2(4) . .
K14 O75 K13 88.3(5) 2_655 .
K9 O75 K13 129.9(6) . .
K4 O75 K13 98.1(4) . .
K12 O76 K5' 89.3(4) . .
K12 O76 K5 83.3(4) . .
K5' O76 K5 6.1(3) . .
O87 O78 K9 110.8(8) 1_655 1_655
K4 O79 K3 100.3(3) . 1_445
K4 O79 K12 96.9(3) . 1_545
K3 O79 K12 162.8(4) 1_445 1_545
K5' O80 K5 7.4(3) . .
K7 O83 K6 167.0(5) . .
K7 O83 K7' 6.7(10) . .
K6 O83 K7' 171.5(7) . .
K7 O84 K7' 7.9(8) . .
K13 O85 K7 88.4(7) 1_655 .
K13 O85 K14 95.1(7) 1_655 2_755
K7 O85 K14 176.5(8) . 2_755
K13 O85 K7' 83.3(10) 1_655 .
K7 O85 K7' 6.5(8) . .
K14 O85 K7' 176.0(9) 2_755 .
K6 O86 K13 104.4(6) . .
O91 O87 O78 130(2) 1_445 1_455
O91 O87 K14 96.2(18) 1_445 2_655
O78 O87 K14 132.8(11) 1_455 2_655
O91 O87 K5' 35.3(15) 1_445 1_445
O78 O87 K5' 97.0(9) 1_455 1_445
K14 O87 K5' 130.1(8) 2_655 1_445
O88' O88 K9 136.6(19) . .
O88' O88 K5 81.2(17) . 2_665
K9 O88 K5 92.8(6) . 2_665
O88' O88 K5' 80.4(17) . 2_665
K9 O88 K5' 98.9(7) . 2_665
K5 O88 K5' 7.9(3) 2_665 2_665
O88 O88' K5 77.8(17) . 2_665
O88 O88' K5' 78.8(17) . 2_665
K5 O88' K5' 7.9(3) 2_665 2_665
O88 O88' K12 152.0(19) . 2_665
K5 O88' K12 80.6(6) 2_665 2_665
K5' O88' K12 82.3(6) 2_665 2_665
K4 O89 K13 113.9(5) . .
K7' O90 K7 9.3(11) 2_766 2_766
K7' O90 K13 88.7(9) 2_766 2_666
K7 O90 K13 83.2(6) 2_766 2_666
O87 O91 K5' 128(2) 1_665 .
O87 O91 K5 130(2) 1_665 .
K5' O91 K5 2.1(5) . .
O92' O92 K1 86(3) . .
O92' O92 K10 103(3) . 2_766
K1 O92 K10 97.7(8) . 2_766
O92 O92' K1 78(3) . .
O92 O92' K10 63(3) . 2_766
K1 O92' K10 90.6(8) . 2_766
K2 O93 K8 95.8(4) . 2_666
K14' O97 K14 22.7(4) 2_765 2_765
O99' O99 K14' 22.9(15) . 2_665
O99' O99 K14 45.7(16) . 2_665
K14' O99 K14 22.8(4) 2_665 2_665
O99 O99' K14' 135(3) . 2_665
O99 O99' K14 105(2) . 2_665
K14' O99' K14 29.7(9) 2_665 2_665
O44 Si1 O60 109.8(5) . .
O44 Si1 O53 109.0(4) . .
O60 Si1 O53 110.1(5) . .
O44 Si1 O64 108.9(5) . .
O60 Si1 O64 110.7(5) . .
O53 Si1 O64 108.3(5) . .
O16 Si2 O17 109.2(5) . .
O16 Si2 O8 108.2(4) . .
O17 Si2 O8 110.7(4) . .
O16 Si2 O30 109.1(4) . .
O17 Si2 O30 109.1(4) . .
O8 Si2 O30 110.5(5) . .
O12 W1 O21 102.5(4) . .
O12 W1 O13 100.5(4) . .
O21 W1 O13 93.6(4) . .
O12 W1 O15 97.0(4) . .
O21 W1 O15 92.2(4) . .
O13 W1 O15 159.9(3) . .
O12 W1 O7 93.4(4) . .
O21 W1 O7 164.0(3) . .
O13 W1 O7 84.4(4) . .
O15 W1 O7 84.8(4) . .
O12 W1 O16 168.8(4) . .
O21 W1 O16 84.2(3) . .
O13 W1 O16 87.9(3) . .
O15 W1 O16 73.5(3) . .
O7 W1 O16 79.9(3) . .
O12 W1 K6 45.1(3) . 2_766
O21 W1 K6 146.5(3) . 2_766
O13 W1 K6 100.3(3) . 2_766
O15 W1 K6 85.2(3) . 2_766
O7 W1 K6 49.0(2) . 2_766
O16 W1 K6 126.4(2) . 2_766
O12 W1 K1 111.6(3) . .
O21 W1 K1 46.9(2) . .
O13 W1 K1 47.0(3) . .
O15 W1 K1 133.2(3) . .
O7 W1 K1 127.4(2) . .
O16 W1 K1 79.6(2) . .
K6 W1 K1 141.02(8) 2_766 .
O12 W1 K8 32.0(3) . 1_655
O21 W1 K8 72.6(3) . 1_655
O13 W1 K8 113.1(2) . 1_655
O15 W1 K8 87.0(2) . 1_655
O7 W1 K8 122.8(2) . 1_655
O16 W1 K8 149.1(2) . 1_655
K6 W1 K8 73.89(10) 2_766 1_655
K1 W1 K8 97.94(9) . 1_655
O12 W1 K10 63.3(3) . 2_766
O21 W1 K10 39.9(3) . 2_766
O13 W1 K10 93.1(3) . 2_766
O15 W1 K10 103.6(3) . 2_766
O7 W1 K10 155.9(2) . 2_766
O16 W1 K10 124.1(2) . 2_766
K6 W1 K10 108.44(10) 2_766 2_766
K1 W1 K10 62.13(9) . 2_766
K8 W1 K10 37.35(11) 1_655 2_766
O28 W2 O26 102.2(4) . .
O28 W2 O27 100.9(4) . .
O26 W2 O27 92.9(4) . .
O28 W2 O15 97.2(4) . .
O26 W2 O15 92.9(4) . .
O27 W2 O15 159.4(4) . .
O28 W2 O29 92.3(4) . .
O26 W2 O29 165.6(3) . .
O27 W2 O29 84.4(3) . .
O15 W2 O29 85.0(4) . .
O28 W2 O16 169.2(4) . .
O26 W2 O16 85.2(3) . .
O27 W2 O16 86.4(3) . .
O15 W2 O16 74.4(3) . .
O29 W2 O16 80.5(3) . .
O28 W2 K7' 38.5(7) . 2_766
O26 W2 K7' 140.1(6) . 2_766
O27 W2 K7' 100.4(7) . 2_766
O15 W2 K7' 87.6(7) . 2_766
O29 W2 K7' 54.2(6) . 2_766
O16 W2 K7' 132.7(6) . 2_766
O28 W2 K7 45.2(4) . 2_766
O26 W2 K7 145.8(3) . 2_766
O27 W2 K7 102.4(3) . 2_766
O15 W2 K7 83.5(3) . 2_766
O29 W2 K7 48.2(3) . 2_766
O16 W2 K7 125.7(3) . 2_766
K7' W2 K7 7.2(7) 2_766 2_766
O28 W2 K2 110.0(4) . .
O26 W2 K2 47.5(3) . .
O27 W2 K2 45.6(3) . .
O15 W2 K2 134.9(3) . .
O29 W2 K2 127.3(2) . .
O16 W2 K2 80.8(2) . .
K7' W2 K2 135.5(6) 2_766 .
K7 W2 K2 140.8(2) 2_766 .
O28 W2 K10 34.4(3) . .
O26 W2 K10 70.6(3) . .
O27 W2 K10 115.2(3) . .
O15 W2 K10 85.4(3) . .
O29 W2 K10 123.3(2) . .
O16 W2 K10 147.6(2) . .
K7' W2 K10 69.6(6) 2_766 .
K7 W2 K10 75.2(2) 2_766 .
K2 W2 K10 97.09(10) . .
O28 W2 K8 64.8(3) . 2_666
O26 W2 K8 37.9(3) . 2_666
O27 W2 K8 93.8(3) . 2_666
O15 W2 K8 102.9(3) . 2_666
O29 W2 K8 156.3(2) . 2_666
O16 W2 K8 123.1(2) . 2_666
K7' W2 K8 103.3(6) 2_766 2_666
K7 W2 K8 109.8(2) 2_766 2_666
K2 W2 K8 61.32(8) . 2_666
K10 W2 K8 37.41(11) . 2_666
O1 W3 O7 101.8(4) . .
O1 W3 O3 99.1(4) . .
O7 W3 O3 87.2(4) . .
O1 W3 O2 102.4(4) . .
O7 W3 O2 155.6(4) . .
O3 W3 O2 86.8(4) . .
O1 W3 O6 98.5(4) . .
O7 W3 O6 90.5(4) . .
O3 W3 O6 162.3(4) . .
O2 W3 O6 88.0(4) . .
O1 W3 O8 174.4(4) . .
O7 W3 O8 82.8(3) . .
O3 W3 O8 77.8(3) . .
O2 W3 O8 72.9(3) . .
O6 W3 O8 84.5(3) . .
O1 W3 K6 54.3(3) . 2_766
O7 W3 K6 49.9(3) . 2_766
O3 W3 K6 81.7(2) . 2_766
O2 W3 K6 151.4(3) . 2_766
O6 W3 K6 110.0(2) . 2_766
O8 W3 K6 129.0(2) . 2_766
O11 W4 O14 104.1(4) . .
O11 W4 O4 102.0(4) . .
O14 W4 O4 92.6(4) . .
O11 W4 O13 102.8(4) . .
O14 W4 O13 91.4(4) . .
O4 W4 O13 153.1(3) . .
O11 W4 O3 98.7(4) . .
O14 W4 O3 157.2(3) . .
O4 W4 O3 82.4(4) . .
O13 W4 O3 83.7(4) . .
O11 W4 O8 172.8(4) . .
O14 W4 O8 82.7(3) . .
O4 W4 O8 74.9(3) . .
O13 W4 O8 79.2(3) . .
O3 W4 O8 74.6(3) . .
O11 W4 K1 87.8(4) . .
O14 W4 K1 45.8(3) . .
O4 W4 K1 138.2(3) . .
O13 W4 K1 53.3(3) . .
O3 W4 K1 136.8(3) . .
O8 W4 K1 98.9(2) . .
O11 W4 K14' 47.6(4) . 2_765
O14 W4 K14' 141.0(3) . 2_765
O4 W4 K14' 72.9(3) . 2_765
O13 W4 K14' 118.0(3) . 2_765
O3 W4 K14' 58.4(3) . 2_765
O8 W4 K14' 125.3(3) . 2_765
K1 W4 K14' 134.07(17) . 2_765
O31 W5 O29 103.6(4) . .
O31 W5 O6 100.9(4) . .
O29 W5 O6 93.3(4) . .
O31 W5 O34 96.7(4) . .
O29 W5 O34 85.4(4) . .
O6 W5 O34 162.1(4) . .
O31 W5 O32 100.3(4) . .
O29 W5 O32 154.9(4) . .
O6 W5 O32 89.4(4) . .
O34 W5 O32 84.4(4) . .
O31 W5 O30 169.8(4) . .
O29 W5 O30 83.7(3) . .
O6 W5 O30 85.5(3) . .
O34 W5 O30 76.7(3) . .
O32 W5 O30 71.6(3) . .
O31 W5 K7 56.9(4) . 2_766
O29 W5 K7 47.9(3) . 2_766
O6 W5 K7 110.4(3) . 2_766
O34 W5 K7 81.9(3) . 2_766
O32 W5 K7 151.4(3) . 2_766
O30 W5 K7 128.4(3) . 2_766
O31 W5 K7' 60.6(6) . 2_766
O29 W5 K7' 46.0(6) . 2_766
O6 W5 K7' 115.3(6) . 2_766
O34 W5 K7' 76.2(6) . 2_766
O32 W5 K7' 150.3(6) . 2_766
O30 W5 K7' 123.8(6) . 2_766
K7 W5 K7' 6.2(7) 2_766 2_766
O37 W6 O38 103.5(4) . .
O37 W6 O36 102.0(4) . .
O38 W6 O36 88.7(4) . .
O37 W6 O27 101.5(4) . .
O38 W6 O27 90.5(4) . .
O36 W6 O27 156.1(4) . .
O37 W6 O34 101.0(4) . .
O38 W6 O34 155.3(4) . .
O36 W6 O34 83.8(4) . .
O27 W6 O34 87.1(4) . .
O37 W6 O30 176.3(4) . .
O38 W6 O30 79.7(3) . .
O36 W6 O30 76.1(3) . .
O27 W6 O30 80.2(3) . .
O34 W6 O30 75.6(3) . .
O37 W6 K2 84.2(4) . .
O38 W6 K2 50.1(3) . .
O36 W6 K2 138.2(3) . .
O27 W6 K2 49.6(3) . .
O34 W6 K2 136.1(3) . .
O30 W6 K2 99.4(2) . .
O33 W7 O35 102.5(4) . .
O33 W7 O9 98.5(4) . .
O35 W7 O9 92.7(4) . .
O33 W7 O32 103.9(4) . .
O35 W7 O32 152.9(4) . .
O9 W7 O32 89.2(4) . .
O33 W7 O36 98.4(4) . .
O35 W7 O36 85.4(4) . .
O9 W7 O36 163.0(3) . .
O32 W7 O36 85.0(4) . .
O33 W7 O30 173.8(3) . .
O35 W7 O30 81.0(3) . .
O9 W7 O30 86.4(3) . .
O32 W7 O30 72.2(3) . .
O36 W7 O30 76.6(3) . .
O33 W7 K3 54.3(3) . 1_455
O35 W7 K3 50.5(2) . 1_455
O9 W7 K3 111.4(2) . 1_455
O32 W7 K3 150.8(3) . 1_455
O36 W7 K3 80.3(2) . 1_455
O30 W7 K3 127.5(2) . 1_455
O33 W7 K4 48.3(3) . 1_565
O35 W7 K4 89.4(3) . 1_565
O9 W7 K4 52.6(3) . 1_565
O32 W7 K4 112.8(3) . 1_565
O36 W7 K4 144.1(2) . 1_565
O30 W7 K4 137.4(2) . 1_565
K3 W7 K4 69.27(8) 1_455 1_565
O5 W8 O10 104.3(4) . .
O5 W8 O9 98.9(4) . .
O10 W8 O9 92.3(4) . .
O5 W8 O4 98.1(4) . .
O10 W8 O4 87.6(4) . .
O9 W8 O4 162.4(4) . .
O5 W8 O2 101.0(4) . .
O10 W8 O2 154.2(4) . .
O9 W8 O2 88.7(3) . .
O4 W8 O2 83.9(3) . .
O5 W8 O8 170.9(3) . .
O10 W8 O8 82.5(3) . .
O9 W8 O8 86.9(3) . .
O4 W8 O8 75.7(3) . .
O2 W8 O8 71.9(3) . .
O5 W8 K4 45.7(3) . 1_565
O10 W8 K4 88.8(3) . 1_565
O9 W8 K4 56.4(3) . 1_565
O4 W8 K4 141.1(3) . 1_565
O2 W8 K4 112.9(3) . 1_565
O8 W8 K4 141.9(2) . 1_565
O5 W8 K12 59.1(3) . .
O10 W8 K12 48.0(3) . .
O9 W8 K12 113.1(3) . .
O4 W8 K12 79.6(3) . .
O2 W8 K12 151.5(3) . .
O8 W8 K12 125.1(2) . .
K4 W8 K12 69.47(11) 1_565 .
O41 W9 O24 102.0(4) . .
O41 W9 O42 100.4(4) . .
O24 W9 O42 90.1(4) . .
O41 W9 O45 98.2(4) . .
O24 W9 O45 92.9(4) . .
O42 W9 O45 160.1(3) . .
O41 W9 O43 94.8(4) . .
O24 W9 O43 163.0(3) . .
O42 W9 O43 84.7(4) . .
O45 W9 O43 86.8(4) . .
O41 W9 O44 170.7(4) . .
O24 W9 O44 83.4(3) . .
O42 W9 O44 87.1(3) . .
O45 W9 O44 73.8(3) . .
O43 W9 O44 80.3(3) . .
O41 W9 K10 61.4(4) . 2_766
O24 W9 K10 40.9(3) . 2_766
O42 W9 K10 92.7(3) . 2_766
O45 W9 K10 102.4(3) . 2_766
O43 W9 K10 155.2(3) . 2_766
O44 W9 K10 124.3(2) . 2_766
O41 W9 K1 109.4(4) . .
O24 W9 K1 44.8(3) . .
O42 W9 K1 45.5(3) . .
O45 W9 K1 132.6(3) . .
O43 W9 K1 126.7(3) . .
O44 W9 K1 79.7(2) . .
K10 W9 K1 62.37(9) 2_766 .
O48 W10 O25 102.1(4) . .
O48 W10 O47 99.1(4) . .
O25 W10 O47 92.5(4) . .
O48 W10 O45 97.1(4) . .
O25 W10 O45 91.7(4) . .
O47 W10 O45 162.0(4) . .
O48 W10 O46 96.7(4) . .
O25 W10 O46 161.1(4) . .
O47 W10 O46 85.0(4) . .
O45 W10 O46 85.4(4) . .
O48 W10 O44 170.2(4) . .
O25 W10 O44 81.6(3) . .
O47 W10 O44 89.7(3) . .
O45 W10 O44 73.7(3) . .
O46 W10 O44 79.7(3) . .
O48 W10 K8 60.0(3) . 2_666
O25 W10 K8 42.6(3) . 2_666
O47 W10 K8 93.0(3) . 2_666
O45 W10 K8 101.9(3) . 2_666
O46 W10 K8 156.1(3) . 2_666
O44 W10 K8 124.1(2) . 2_666
O48 W10 K13 49.8(4) . .
O25 W10 K13 128.3(3) . .
O47 W10 K13 59.4(4) . .
O45 W10 K13 128.8(3) . .
O46 W10 K13 65.7(3) . .
O44 W10 K13 134.2(3) . .
K8 W10 K13 92.7(2) 2_666 .
O48 W10 K2 109.3(3) . .
O25 W10 K2 44.5(3) . .
O47 W10 K2 48.3(3) . .
O45 W10 K2 131.8(3) . .
O46 W10 K2 128.5(2) . .
O44 W10 K2 79.8(2) . .
K8 W10 K2 62.15(8) 2_666 .
K13 W10 K2 98.44(19) . .
O61 W11 O46 102.7(4) . .
O61 W11 O62 101.7(5) . .
O46 W11 O62 87.3(4) . .
O61 W11 O59 96.2(5) . .
O46 W11 O59 89.3(4) . .
O62 W11 O59 162.0(4) . .
O61 W11 O63 103.4(4) . .
O46 W11 O63 153.9(4) . .
O62 W11 O63 87.9(4) . .
O59 W11 O63 87.4(4) . .
O61 W11 O64 174.3(4) . .
O46 W11 O64 82.9(3) . .
O62 W11 O64 77.8(4) . .
O59 W11 O64 84.3(4) . .
O63 W11 O64 71.0(3) . .
O61 W11 K5 41.9(4) . 1_545
O46 W11 K5 96.5(3) . 1_545
O62 W11 K5 143.5(3) . 1_545
O59 W11 K5 54.4(4) . 1_545
O63 W11 K5 102.5(3) . 1_545
O64 W11 K5 138.7(3) . 1_545
O61 W11 K9 84.9(3) . 2_655
O46 W11 K9 138.7(3) . 2_655
O62 W11 K9 131.4(3) . 2_655
O59 W11 K9 49.3(3) . 2_655
O63 W11 K9 44.4(3) . 2_655
O64 W11 K9 91.2(2) . 2_655
K5 W11 K9 62.36(18) 1_545 2_655
O61 W11 K5' 45.0(4) . 1_545
O46 W11 K5' 92.7(3) . 1_545
O62 W11 K5' 145.9(4) . 1_545
O59 W11 K5' 51.9(4) . 1_545
O63 W11 K5' 105.4(3) . 1_545
O64 W11 K5' 136.1(3) . 1_545
K5 W11 K5' 4.4(3) 1_545 1_545
K9 W11 K5' 64.1(2) 2_655 1_545
O61 W11 K9 73.9(4) . .
O46 W11 K9 152.7(3) . .
O62 W11 K9 67.4(3) . .
O59 W11 K9 117.9(3) . .
O63 W11 K9 40.7(3) . .
O64 W11 K9 100.8(2) . .
K5 W11 K9 98.01(19) 1_545 .
K9 W11 K9 68.62(13) 2_655 .
K5' W11 K9 102.4(2) 1_545 .
O61 W11 K13 76.2(4) . .
O46 W11 K13 66.5(4) . .
O62 W11 K13 38.0(3) . .
O59 W11 K13 151.7(3) . .
O63 W11 K13 120.8(4) . .
O64 W11 K13 106.0(3) . .
K5 W11 K13 111.5(2) 1_545 .
K9 W11 K13 152.3(3) 2_655 .
K5' W11 K13 112.1(3) 1_545 .
K9 W11 K13 86.6(3) . .
O54 W12 O43 104.3(4) . .
O54 W12 O59 97.5(5) . .
O43 W12 O59 91.4(4) . .
O54 W12 O51 100.2(5) . .
O43 W12 O51 85.8(4) . .
O59 W12 O51 162.3(4) . .
O54 W12 O55 100.1(4) . .
O43 W12 O55 155.2(4) . .
O59 W12 O55 89.7(4) . .
O51 W12 O55 85.7(4) . .
O54 W12 O53 172.0(4) . .
O43 W12 O53 83.3(3) . .
O59 W12 O53 84.9(4) . .
O51 W12 O53 77.4(4) . .
O55 W12 O53 72.2(3) . .
O54 W12 K9 83.6(3) . 2_655
O43 W12 K9 142.3(3) . 2_655
O59 W12 K9 50.8(3) . 2_655
O51 W12 K9 129.8(3) . 2_655
O55 W12 K9 44.9(3) . 2_655
O53 W12 K9 92.1(2) . 2_655
O54 W12 K5' 44.5(4) . 1_545
O43 W12 K5' 94.2(4) . 1_545
O59 W12 K5' 54.0(3) . 1_545
O51 W12 K5' 143.6(3) . 1_545
O55 W12 K5' 106.3(3) . 1_545
O53 W12 K5' 138.8(3) . 1_545
K9 W12 K5' 65.4(2) 2_655 1_545
O54 W12 K5 49.3(4) . 1_545
O43 W12 K5 96.0(3) . 1_545
O59 W12 K5 48.7(3) . 1_545
O51 W12 K5 149.0(3) . 1_545
O55 W12 K5 103.2(3) . 1_545
O53 W12 K5 133.6(3) . 1_545
K9 W12 K5 61.01(19) 2_655 1_545
K5' W12 K5 5.7(2) 1_545 1_545
O50 W13 O49 102.1(5) . .
O50 W13 O42 102.4(4) . .
O49 W13 O42 91.8(4) . .
O50 W13 O51 102.1(5) . .
O49 W13 O51 155.4(4) . .
O42 W13 O51 87.2(4) . .
O50 W13 O52 101.0(4) . .
O49 W13 O52 88.0(4) . .
O42 W13 O52 156.1(4) . .
O51 W13 O52 83.2(4) . .
O50 W13 O53 175.0(4) . .
O49 W13 O53 81.1(4) . .
O42 W13 O53 81.2(3) . .
O51 W13 O53 74.4(3) . .
O52 W13 O53 75.2(3) . .
O50 W13 K1 84.8(4) . .
O49 W13 K1 48.8(3) . .
O42 W13 K1 51.5(3) . .
O51 W13 K1 138.4(2) . .
O52 W13 K1 136.3(3) . .
O53 W13 K1 100.2(2) . .
O68 W14 O69 103.4(4) . .
O68 W14 O66 102.0(4) . .
O69 W14 O66 93.5(4) . .
O68 W14 O47 101.4(4) . .
O69 W14 O47 91.6(4) . .
O66 W14 O47 154.2(4) . .
O68 W14 O62 100.0(4) . .
O69 W14 O62 156.5(4) . .
O66 W14 O62 83.4(4) . .
O47 W14 O62 81.9(4) . .
O68 W14 O64 174.0(4) . .
O69 W14 O64 82.2(4) . .
O66 W14 O64 75.4(3) . .
O47 W14 O64 80.3(3) . .
O62 W14 O64 74.4(3) . .
O68 W14 K2 86.4(3) . .
O69 W14 K2 45.2(3) . .
O66 W14 K2 138.3(3) . .
O47 W14 K2 54.2(3) . .
O62 W14 K2 135.8(2) . .
O64 W14 K2 99.2(2) . .
O68 W14 K13 68.7(4) . .
O69 W14 K13 149.7(4) . .
O66 W14 K13 116.6(4) . .
O47 W14 K13 63.0(4) . .
O62 W14 K13 42.2(3) . .
O64 W14 K13 107.5(3) . .
K2 W14 K13 104.6(2) . .
O65 W15 O67 103.5(4) . .
O65 W15 O58 99.2(4) . .
O67 W15 O58 93.1(4) . .
O65 W15 O63 101.4(4) . .
O67 W15 O63 154.8(4) . .
O58 W15 O63 86.6(4) . .
O65 W15 O66 96.9(4) . .
O67 W15 O66 88.3(4) . .
O58 W15 O66 163.0(3) . .
O63 W15 O66 84.9(4) . .
O65 W15 O64 171.0(4) . .
O67 W15 O64 83.3(3) . .
O58 W15 O64 86.2(3) . .
O63 W15 O64 71.6(3) . .
O66 W15 O64 77.1(3) . .
O65 W15 K12 56.5(3) . 2_665
O67 W15 K12 50.1(3) . 2_665
O58 W15 K12 115.0(3) . 2_665
O63 W15 K12 149.9(3) . 2_665
O66 W15 K12 78.7(3) . 2_665
O64 W15 K12 127.5(2) . 2_665
O65 W15 K9 85.5(3) . 2_655
O67 W15 K9 139.9(3) . 2_655
O58 W15 K9 46.8(3) . 2_655
O63 W15 K9 46.1(3) . 2_655
O66 W15 K9 129.9(3) . 2_655
O64 W15 K9 93.2(2) . 2_655
K12 W15 K9 137.08(14) 2_665 2_655
O65 W15 K9 66.5(4) . .
O67 W15 K9 149.0(3) . .
O58 W15 K9 117.0(3) . .
O63 W15 K9 43.8(3) . .
O66 W15 K9 65.1(3) . .
O64 W15 K9 104.6(3) . .
K12 W15 K9 106.08(14) 2_665 .
K9 W15 K9 70.43(13) 2_655 .
O65 W15 K4 45.2(3) . 2_655
O67 W15 K4 91.7(2) . 2_655
O58 W15 K4 56.1(2) . 2_655
O63 W15 K4 108.7(3) . 2_655
O66 W15 K4 140.9(2) . 2_655
O64 W15 K4 141.8(2) . 2_655
K12 W15 K4 71.71(12) 2_665 2_655
K9 W15 K4 66.94(11) 2_655 2_655
K9 W15 K4 98.98(10) . 2_655
O56 W16 O57 103.3(4) . .
O56 W16 O58 99.2(4) . .
O57 W16 O58 92.3(4) . .
O56 W16 O52 97.8(4) . .
O57 W16 O52 87.0(4) . .
O58 W16 O52 162.7(4) . .
O56 W16 O55 102.1(4) . .
O57 W16 O55 154.3(3) . .
O58 W16 O55 87.3(4) . .
O52 W16 O55 86.0(4) . .
O56 W16 O53 172.5(4) . .
O57 W16 O53 82.4(3) . .
O58 W16 O53 85.3(3) . .
O52 W16 O53 77.5(3) . .
O55 W16 O53 71.9(3) . .
O56 W16 K3 52.6(4) . 2_765
O57 W16 K3 52.8(3) . 2_765
O58 W16 K3 111.5(3) . 2_765
O52 W16 K3 81.6(3) . 2_765
O55 W16 K3 149.4(3) . 2_765
O53 W16 K3 131.3(3) . 2_765
O56 W16 K9 85.9(4) . 2_655
O57 W16 K9 140.0(3) . 2_655
O58 W16 K9 47.7(3) . 2_655
O52 W16 K9 130.9(3) . 2_655
O55 W16 K9 45.9(3) . 2_655
O53 W16 K9 92.8(3) . 2_655
K3 W16 K9 132.94(11) 2_765 2_655
O56 W16 K4 48.9(3) . 2_655
O57 W16 K4 91.0(3) . 2_655
O58 W16 K4 52.2(3) . 2_655
O52 W16 K4 145.0(3) . 2_655
O55 W16 K4 108.7(3) . 2_655
O53 W16 K4 136.8(2) . 2_655
K3 W16 K4 69.67(8) 2_765 2_655
K9 W16 K4 65.79(10) 2_655 2_655

loop_
_geom_bond_atom_site_label_1
_geom_bond_atom_site_label_2
_geom_bond_distance
_geom_bond_site_symmetry_2
Fe1 O25 1.953(9) .
Fe1 O24 1.956(9) .
Fe1 O21 1.976(9) .
Fe1 O23 1.994(9) .
Fe1 O26 1.996(9) .
Fe1 O22 2.246(8) .
Fe1 K8 3.600(5) 2_666
Fe1 K10 3.663(5) 2_766
Fe1 K1 3.743(4) .
Fe1 K2 3.746(4) .
Fe2 O71 1.927(9) .
Fe2 O40 1.931(9) .
Fe2 O70 2.009(8) .
Fe2 O69 2.020(9) .
Fe2 O67 2.031(9) .
Fe2 O60 2.099(8) .
Fe2 K11 3.576(6) 2_665
Fe2 K12 3.919(7) 2_665
Fe2 K2 3.949(3) .
Fe2' O72 1.736(9) .
Fe2' O19 1.831(9) .
Fe2' O71 1.842(8) .
Fe2' O49 2.018(8) .
Fe2' O57 2.094(10) .
Fe2' O60 2.270(9) .
Fe2' K11 3.376(6) .
Fe2' K3 3.930(3) 2_765
Fe2' K1 4.004(3) .
Fe3 O19 1.934(10) .
Fe3 O20 1.977(8) .
Fe3 O18 1.989(8) .
Fe3 O14 1.994(8) .
Fe3 O10 2.016(9) .
Fe3 O17 2.109(8) .
Fe3 K11 3.672(6) .
Fe3 K1 3.933(4) .
Fe3 K12 3.937(7) .
Fe3' O39 1.748(8) .
Fe3' O40 1.799(10) .
Fe3' O20 1.826(8) .
Fe3' O38 1.973(7) .
Fe3' O35 2.057(10) .
Fe3' O17 2.290(8) .
Fe3' K11 3.448(5) 2_665
Fe3' K3 3.819(3) 1_455
Fe3' K2 4.009(3) .
K1 O92 2.72(2) .
K1 O92' 2.77(3) .
K1 O74' 2.80(3) .
K1 O74 2.82(3) .
K1 O14 2.868(10) .
K1 O22 2.931(9) .
K1 O19 2.940(9) .
K1 O49 2.981(9) .
K1 O42 3.059(10) .
K1 O24 3.072(10) .
K1 O13 3.089(9) .
K1 O21 3.113(8) .
K2 O73 2.727(17) .
K2 O93 2.760(12) .
K2 O22 2.903(9) .
K2 O69 2.907(9) .
K2 O27 2.952(9) .
K2 O40 2.966(9) .
K2 O38 2.980(10) .
K2 O26 3.046(9) .
K2 O25 3.068(9) .
K2 O73' 3.11(4) .
K2 O47 3.165(10) .
K3 O11 2.778(9) .
K3 O39 2.816(11) 1_655
K3 O35 2.920(8) 1_655
K3 O57 2.927(9) 2_765
K3 O56 2.936(11) 2_765
K3 O72 2.966(11) 2_765
K3 O79 2.977(10) 1_665
K3 O74' 2.98(3) .
K3 O33 3.059(10) 1_655
K3 W16 3.645(4) 2_765
K3 W7 3.727(3) 1_655
K3 W18 3.819(3) 1_655
K4 O89 2.768(12) .
K4 O79 2.773(11) .
K4 O61 2.845(12) .
K4 O75 2.860(14) .
K4 O5 2.951(9) 1_545
K4 O65 2.957(10) 2_655
K4 O33 3.155(10) 1_545
K4 O56 3.200(10) 2_655
K4 O9 3.245(9) 1_545
K4 O58 3.261(9) 2_655
K4 K14 3.689(10) 2_655
K4 W8 3.883(3) 1_545
K5' O91 2.44(3) .
K5' O88 2.79(2) 2_665
K5' O80 2.798(17) .
K5' O88' 2.81(2) 2_665
K5' O5 2.852(16) .
K5' O54 2.898(18) 1_565
K5' O61 2.986(15) 1_565
K5' O76 3.038(19) .
K5' O65 3.039(14) 2_665
K5' O59 3.146(17) 1_565
K5' O87 3.35(2) 1_665
K5' W12 3.864(14) 1_565
K5 O61 2.672(15) 1_565
K5 O65 2.703(14) 2_665
K5 O88 2.75(2) 2_665
K5 O88' 2.78(2) 2_665
K5 O5 2.801(13) .
K5 O91 2.82(3) .
K5 O80 2.919(15) .
K5 O59 3.013(15) 1_565
K5 O54 3.078(16) 1_565
K5 O76 3.235(17) .
K5 W11 3.694(11) 1_565
K5 W12 3.912(11) 1_565
K6 O86 2.749(14) .
K6 O48 2.790(10) .
K6 O82 2.908(11) 1_545
K6 O12 2.975(10) 2_766
K6 O7 3.015(9) 2_766
K6 O83 3.024(11) .
K6 O96 3.085(12) 2_766
K6 O1 3.175(10) 2_766
K6 O98 3.323(18) 2_766
K6 W3 3.853(4) 2_766
K6 W1 3.932(4) 2_766
K6 K13 4.420(16) .
K7' O68 2.59(3) 1_655
K7' O90 2.63(4) 2_766
K7' O41 2.67(4) .
K7' O28 2.68(4) 2_766
K7' O29 3.09(3) 2_766
K7' O85 3.11(4) .
K7' O73 3.27(4) 1_655
K7' O84 3.27(4) .
K7' O83 3.28(4) .
K7' W2 3.80(3) 2_766
K7' K13 3.89(4) 1_655
K7' W5 4.07(3) 2_766
K7 O85 2.75(3) .
K7 O41 2.830(18) .
K7 O90 2.832(18) 2_766
K7 O68 2.862(16) 1_655
K7 O28 2.93(2) 2_766
K7 O29 2.942(17) 2_766
K7 O83 2.954(16) .
K7 O84 3.06(2) .
K7 O31 3.237(18) 2_766
K7 K13 3.83(2) 1_655
K7 W5 3.839(14) 2_766
K7 W2 3.879(17) 2_766
K8 K10 2.623(8) 2_666
K8 O37 2.719(10) .
K8 O12 2.763(10) 1_455
K8 O93 2.806(12) 2_666
K8 O25 2.840(9) 2_666
K8 O26 2.928(10) 2_666
K8 O23 3.109(12) 2_666
K8 O48 3.384(12) 2_666
K8 Fe1 3.600(5) 2_666
K8 W10 3.901(5) 2_666
K8 W1 4.074(4) 1_455
K8 K2 4.129(5) 2_666
K9 O78 2.626(8) 1_455
K9 O88 2.69(2) .
K9 O75 2.723(15) .
K9 O63 2.796(11) .
K9 O55 2.829(11) 2_655
K9 O63 2.864(10) 2_655
K9 O58 2.896(11) 2_655
K9 O59 3.034(10) 2_655
K9 W16 3.814(6) 2_655
K9 W15 3.850(6) 2_655
K9 W12 3.856(5) 2_655
K9 W15 3.857(6) .
K10 K8 2.623(8) 2_666
K10 O28 2.792(11) .
K10 O73 2.832(18) 2_666
K10 O37 2.875(11) 2_666
K10 O92 2.88(3) 2_766
K10 O24 2.936(10) 2_766
K10 O21 2.962(10) 2_766
K10 O73' 3.10(4) 2_666
K10 O92' 3.15(3) 2_766
K10 O23 3.193(12) 2_766
K10 Fe1 3.663(5) 2_766
K10 W2 4.039(6) .
K11 K11 2.033(12) 2_665
K11 O71 2.647(11) .
K11 O71 2.663(10) 2_665
K11 O20 2.748(10) 2_665
K11 O20 2.752(10) .
K11 O72 2.759(11) .
K11 O39 2.819(11) 2_665
K11 O70 2.897(11) 2_665
K11 O18 2.936(10) .
K11 W18 3.448(5) 2_665
K12 O18 2.690(12) .
K12 O70 2.748(11) 2_665
K12 O76 2.750(14) .
K12 O67 2.937(10) 2_665
K12 O10 3.095(11) .
K12 O50 3.141(12) 2_765
K12 O65 3.141(12) 2_665
K12 O79 3.214(12) 1_565
K12 O88' 3.35(2) 2_665
K12 W15 3.745(7) 2_665
K12 W17' 3.919(7) 2_665
K12 Fe2 3.919(7) 2_665
K13 O85 2.73(2) 1_455
K13 O62 2.777(15) .
K13 O89 2.814(19) .
K13 O86 2.846(19) .
K13 O90 2.93(2) 2_666
K13 O48 3.20(2) .
K13 O75 3.32(2) .
K13 K7 3.83(2) 1_455
K13 K7' 3.89(4) 1_455
K13 W14 3.901(13) .
K13 W11 4.022(13) .
K13 W10 4.038(17) .
K14' K14 1.054(15) .
K14' O99' 1.41(3) 2_665
K14' O99 2.57(3) 2_665
K14' O97 2.572(18) 2_765
K14' O33 2.622(13) 2_665
K14' O56 2.901(14) .
K14' O11 2.981(18) 2_765
K14' O3 3.284(16) 2_765
K14' W4 3.855(14) 2_765
K14' K3 3.941(12) 2_765
K14' K4 4.265(12) 2_655
K14 O99' 2.01(3) 2_665
K14 O75 2.613(17) 2_655
K14 O99 2.71(3) 2_665
K14 O97 2.723(18) 2_765
K14 O56 2.749(12) .
K14 O33 2.873(13) 2_665
K14 O85 2.91(2) 2_755
K14 O87 3.23(2) 2_655
K14 K4 3.689(10) 2_655
K14 K13 4.17(2) 2_655
K14 K3 4.436(11) 2_765
O1 W3 1.719(9) .
O1 K6 3.175(10) 2_766
O2 W3 1.937(8) .
O2 W8 1.982(8) .
O3 W3 1.914(8) .
O3 W4 1.979(9) .
O3 K14' 3.284(16) 2_765
O4 W4 1.910(9) .
O4 W8 1.964(8) .
O5 W8 1.720(9) .
O5 K4 2.951(9) 1_565
O6 W5 1.891(9) .
O6 W3 1.942(8) .
O7 W3 1.850(9) .
O7 W1 2.045(9) .
O7 K6 3.015(9) 2_766
O8 Si2 1.631(9) .
O8 W3 2.309(8) .
O8 W8 2.320(8) .
O8 W4 2.392(8) .
O9 W8 1.899(8) .
O9 W7 1.913(8) .
O9 K4 3.245(9) 1_565
O10 W8 1.801(9) .
O11 W4 1.714(8) .
O11 K14' 2.981(18) 2_765
O12 W1 1.730(8) .
O12 K8 2.763(10) 1_655
O12 K6 2.975(10) 2_766
O13 W1 1.903(9) .
O13 W4 1.929(9) .
O14 W4 1.824(8) .
O15 W2 1.932(9) .
O15 W1 1.958(9) .
O16 Si2 1.600(9) .
O16 W2 2.216(8) .
O16 W1 2.232(8) .
O17 Si2 1.627(9) .
O20 K11 2.748(10) 2_665
O21 W1 1.814(9) .
O21 K10 2.962(10) 2_766
O23 K8 3.109(12) 2_666
O23 K10 3.193(12) 2_766
O24 W9 1.821(9) .
O24 K10 2.936(10) 2_766
O25 W10 1.825(9) .
O25 K8 2.840(9) 2_666
O26 W2 1.803(9) .
O26 K8 2.928(10) 2_666
O27 W6 1.917(8) .
O27 W2 1.925(8) .
O28 W2 1.723(8) .
O28 K7' 2.68(4) 2_766
O28 K7 2.93(2) 2_766
O29 W5 1.846(8) .
O29 W2 2.053(9) .
O29 K7 2.942(17) 2_766
O29 K7' 3.09(3) 2_766
O30 Si2 1.643(8) .
O30 W7 2.292(8) .
O30 W5 2.303(8) .
O30 W6 2.365(8) .
O31 W5 1.717(9) .
O31 K7 3.237(18) 2_766
O32 W7 1.941(8) .
O32 W5 1.960(8) .
O33 W7 1.728(9) .
O33 K14' 2.622(13) 2_665
O33 K14 2.873(13) 2_665
O33 K3 3.059(10) 1_455
O33 K4 3.156(10) 1_565
O34 W6 1.932(9) .
O34 W5 1.959(10) .
O35 W7 1.856(9) .
O35 K3 2.920(8) 1_455
O36 W6 1.899(9) .
O36 W7 1.970(8) .
O37 W6 1.704(9) .
O37 K10 2.875(11) 2_666
O38 W6 1.867(8) .
O39 K3 2.816(11) 1_455
O39 K11 2.819(11) 2_665
O41 W9 1.729(9) .
O42 W13 1.913(8) .
O42 W9 1.928(9) .
O43 W12 1.868(8) .
O43 W9 2.026(9) .
O44 Si1 1.614(8) .
O44 W10 2.216(8) .
O44 W9 2.219(8) .
O45 W9 1.929(9) .
O45 W10 1.943(9) .
O46 W11 1.870(8) .
O46 W10 2.017(9) .
O47 W10 1.893(8) .
O47 W14 1.946(8) .
O48 W10 1.740(9) .
O48 K8 3.384(12) 2_666
O49 W13 1.859(9) .
O50 W13 1.711(10) .
O50 K12 3.141(12) 2_765
O51 W12 1.923(10) .
O51 W13 1.930(10) .
O52 W16 1.937(9) .
O52 W13 1.942(9) .
O53 Si1 1.640(9) .
O53 W12 2.278(9) .
O53 W16 2.300(8) .
O53 W13 2.393(9) .
O54 W12 1.726(10) .
O54 K5' 2.898(18) 1_545
O54 K5 3.078(16) 1_545
O55 W16 1.947(9) .
O55 W12 1.963(8) .
O55 K9 2.829(11) 2_655
O56 W16 1.735(8) .
O56 K3 2.936(11) 2_765
O56 K4 3.200(10) 2_655
O57 W16 1.823(10) .
O57 K3 2.927(9) 2_765
O58 W16 1.915(10) .
O58 W15 1.921(9) .
O58 K9 2.896(11) 2_655
O58 K4 3.261(9) 2_655
O59 W12 1.917(10) .
O59 W11 1.925(10) .
O59 K5 3.013(15) 1_545
O59 K9 3.034(10) 2_655
O59 K5' 3.146(17) 1_545
O60 Si1 1.628(10) .
O61 W11 1.727(11) .
O61 K5 2.672(15) 1_545
O61 K5' 2.986(15) 1_545
O62 W11 1.910(9) .
O62 W14 1.972(10) .
O63 W15 1.957(10) .
O63 W11 1.958(8) .
O63 K9 2.864(10) 2_655
O64 Si1 1.646(9) .
O64 W15 2.284(7) .
O64 W11 2.310(9) .
O64 W14 2.405(8) .
O65 W15 1.742(8) .
O65 K5 2.703(14) 2_665
O65 K4 2.957(10) 2_655
O65 K5' 3.039(14) 2_665
O65 K12 3.141(12) 2_665
O66 W14 1.905(8) .
O66 W15 1.976(9) .
O67 W15 1.799(9) .
O67 K12 2.937(10) 2_665
O68 W14 1.739(9) .
O68 K7' 2.59(3) 1_455
O68 K7 2.862(16) 1_455
O69 W14 1.807(9) .
O70 K12 2.748(11) 2_665
O70 K11 2.897(11) 2_665
O71 K11 2.663(10) 2_665
O72 K3 2.966(11) 2_765
O73 O73' 1.10(4) .
O73 K10 2.832(18) 2_666
O73 K7' 3.27(4) 1_455
O73' O77 1.58(4) .
O73' K10 3.10(4) 2_666
O74' O74 0.68(4) .
O75 K14 2.613(17) 2_655
O78 O87 1.74(2) 1_655
O78 K9 2.626(8) 1_655
O79 K3 2.977(10) 1_445
O79 K12 3.215(12) 1_545
O81 O81' 0.70(3) .
O82 K6 2.908(11) 1_565
O85 K13 2.73(2) 1_655
O85 K14 2.91(2) 2_755
O87 O91 1.24(3) 1_445
O87 O78 1.74(2) 1_455
O87 K14 3.23(2) 2_655
O87 K5' 3.35(2) 1_445
O88 O88' 1.01(3) .
O88 K5 2.75(2) 2_665
O88 K5' 2.79(2) 2_665
O88' K5 2.78(2) 2_665
O88' K5' 2.81(2) 2_665
O88' K12 3.35(2) 2_665
O90 K7' 2.63(4) 2_766
O90 K7 2.832(18) 2_766
O90 K13 2.93(2) 2_666
O91 O87 1.24(3) 1_665
O92 O92' 0.77(4) .
O92 K10 2.88(3) 2_766
O92' K10 3.15(3) 2_766
O93 K8 2.806(12) 2_666
O95 O95' 1.16(3) .
O96 K6 3.085(12) 2_766
O97 K14' 2.572(18) 2_765
O97 K14 2.723(18) 2_765
O98 K6 3.323(18) 2_766
O99 O99' 1.38(4) .
O99 K14' 2.57(3) 2_665
O99 K14 2.71(3) 2_665
O99' K14' 1.41(3) 2_665
O99' K14 2.01(3) 2_665
W1 K6 3.932(4) 2_766
W1 K8 4.074(4) 1_655
W1 K10 4.115(6) 2_766
W2 K7' 3.80(3) 2_766
W2 K7 3.879(17) 2_766
W2 K8 4.134(5) 2_666
W3 K6 3.853(4) 2_766
W4 K14' 3.855(14) 2_765
W5 K7 3.839(14) 2_766
W5 K7' 4.07(3) 2_766
W7 K3 3.727(3) 1_455
W7 K4 4.030(4) 1_565
W8 K4 3.883(3) 1_565
W9 K10 4.059(6) 2_766
W10 K8 3.901(5) 2_666
W11 K5 3.694(11) 1_545
W11 K9 3.914(6) 2_655
W11 K5' 3.944(12) 1_545
W12 K9 3.856(5) 2_655
W12 K5' 3.864(14) 1_545
W12 K5 3.912(11) 1_545
W15 K12 3.746(7) 2_665
W15 K9 3.850(6) 2_655
W15 K4 3.915(3) 2_655
W16 K3 3.645(4) 2_765
W16 K9 3.814(6) 2_655
W16 K4 4.062(3) 2_655
